data_4089483
loop_
_publ_author_name
'Plessow, Philipp N.'
'Weigel, Laura'
'Lindner, Ronald'
'Sch\"afer, Ansgar'
'Rominger, Frank'
'Limbach, Michael'
'Hofmann, Peter'

_publ_section_title
;
 Mechanistic Details of the Nickel-Mediated Formation of Acrylates from
 CO2, Ethylene and Methyl Iodide
;
_journal_issue 11
_journal_name_full Organometallics
_journal_page_first 3327
_journal_paper_doi 10.1021/om400262b
_journal_volume 32
_journal_year 2013
_chemical_formula_sum 'C54.5 H60 B Cl F24 Ni O2 P2'
_chemical_formula_weight 1369.93
_chemical_name_common 'B1 in manuscript'
_space_group_IT_number 2
_space_group_name_Hall '-P 1'
_space_group_name_H-M_alt 'P -1'
_symmetry_cell_setting triclinic
_symmetry_space_group_name_H-M 'P -1'
_atom_sites_solution_hydrogens geom
_atom_sites_solution_primary direct
_atom_sites_solution_secondary difmap
_audit_creation_method SHELXL-97
_cell_angle_alpha 70.864(3)
_cell_angle_beta 86.826(3)
_cell_angle_gamma 74.241(3)
_cell_formula_units_Z 4
_cell_length_a 12.9017(14)
_cell_length_b 20.347(2)
_cell_length_c 25.577(3)
_cell_measurement_reflns_used 4539
_cell_measurement_temperature 200(2)
_cell_measurement_theta_max 17.27
_cell_measurement_theta_min 2.19
_cell_volume 6100.6(12)
_computing_cell_refinement 'Bruker SAINT'
_computing_data_collection 'Bruker APEX2'
_computing_data_reduction 'Bruker SAINT'
_computing_molecular_graphics 'Bruker SHELXTL'
_computing_publication_material 'Bruker SHELXTL'
_computing_structure_refinement 'SHELXL-97 (Sheldrick, 2008)'
_computing_structure_solution 'SHELXS-97 (Sheldrick, 2008)'
_diffrn_ambient_temperature 200(2)
_diffrn_measured_fraction_theta_full 1.000
_diffrn_measured_fraction_theta_max 1.000
_diffrn_measurement_device_type 'Bruker APEX-II Quazar'
_diffrn_measurement_method '\f and \w scans'
_diffrn_radiation_monochromator mirror
_diffrn_radiation_source 'ImuS microsource'
_diffrn_radiation_type MoK\a
_diffrn_radiation_wavelength 0.71073
_diffrn_reflns_av_R_equivalents 0.1264
_diffrn_reflns_av_sigmaI/netI 0.1489
_diffrn_reflns_limit_h_max 13
_diffrn_reflns_limit_h_min -13
_diffrn_reflns_limit_k_max 20
_diffrn_reflns_limit_k_min -20
_diffrn_reflns_limit_l_max 25
_diffrn_reflns_limit_l_min -25
_diffrn_reflns_number 54200
_diffrn_reflns_theta_full 21.04
_diffrn_reflns_theta_max 21.04
_diffrn_reflns_theta_min 0.84
_exptl_absorpt_coefficient_mu 0.527
_exptl_absorpt_correction_T_max 0.9691
_exptl_absorpt_correction_T_min 0.9640
_exptl_absorpt_correction_type multi-scan
_exptl_absorpt_process_details
;
Sheldrick, G. M. (2008). <i>SADABS</i>. University of G\"ottingen, Germany.
;
_exptl_crystal_colour yellow
_exptl_crystal_density_diffrn 1.492
_exptl_crystal_density_method 'not measured'
_exptl_crystal_description polyhedron
_exptl_crystal_F_000 2796
_exptl_crystal_size_max 0.07
_exptl_crystal_size_mid 0.07
_exptl_crystal_size_min 0.06
_refine_diff_density_max 0.639
_refine_diff_density_min -0.520
_refine_diff_density_rms 0.085
_refine_ls_extinction_method none
_refine_ls_goodness_of_fit_ref 1.020
_refine_ls_hydrogen_treatment constr
_refine_ls_matrix_type full
_refine_ls_number_parameters 1790
_refine_ls_number_reflns 13150
_refine_ls_number_restraints 8189
_refine_ls_restrained_S_all 0.980
_refine_ls_R_factor_all 0.1651
_refine_ls_R_factor_gt 0.0754
_refine_ls_shift/su_max 0.014
_refine_ls_shift/su_mean 0.000
_refine_ls_structure_factor_coef Fsqd
_refine_ls_weighting_details 'calc w=1/[\s^2^(Fo^2^)+(0.1088P)^2^+6.1134P] where P=(Fo^2^+2Fc^2^)/3'
_refine_ls_weighting_scheme calc
_refine_ls_wR_factor_gt 0.1822
_refine_ls_wR_factor_ref 0.2290
_reflns_number_gt 6687
_reflns_number_total 13150
_reflns_threshold_expression >2sigma(I)
_cod_data_source_file om400262b_si_002.cif
_cod_data_source_block lw16
_cod_depositor_comments
;
The following automatic conversions were performed:

data item '_symmetry_cell_setting' value 'Triclinic' was changed to
'triclinic' in accordance with the
/home/saulius/struct/COD-crude-data/automatic-downloads/DataCite-retrospective/ACS/depositions/lib/dictionaries/cif_core.dic
dictionary named 'cif_core.dic' version 2.4.2 last updated on
2011-04-26.

Automatic conversion script
Id: cif_fix_values 6909 2019-04-08 15:41:33Z antanas 
;
_cod_original_cell_volume 6100.5(11)
_cod_original_sg_symbol_H-M P-1
_cod_original_formula_sum 'C54.50 H60 B Cl F24 Ni O2 P2'
_cod_database_code 4089483

loop_
_symmetry_equiv_pos_as_xyz
'x, y, z'
'-x, -y, -z'

loop_
_atom_site_label
_atom_site_type_symbol
_atom_site_fract_x
_atom_site_fract_y
_atom_site_fract_z
_atom_site_U_iso_or_equiv
_atom_site_adp_type
_atom_site_occupancy
_atom_site_symmetry_multiplicity
_atom_site_calc_flag
_atom_site_refinement_flags
_atom_site_disorder_assembly
_atom_site_disorder_group
Ni1_1 Ni -0.15382(10) 1.24671(7) 0.20036(5) 0.0411(4) Uani 1 1 d U . .
P1_1 P -0.3097(2) 1.22854(14) 0.19660(11) 0.0400(7) Uani 1 1 d U . .
P2_1 P -0.2120(2) 1.36127(14) 0.14298(11) 0.0438(8) Uani 1 1 d U . .
O1_1 O -0.0186(5) 1.2622(4) 0.2175(3) 0.061(2) Uani 1 1 d U . .
C1_1 C 0.0314(9) 1.2122(6) 0.2588(5) 0.059(3) Uani 1 1 d U . .
C2_1 C -0.0061(9) 1.1473(6) 0.2821(5) 0.068(3) Uani 1 1 d U . .
H2A_1 H -0.0417 1.1471 0.3174 0.081 Uiso 1 1 calc R . .
H2B_1 H 0.0556 1.1036 0.2895 0.081 Uiso 1 1 calc R . .
C3_1 C -0.0839(8) 1.1475(5) 0.2409(5) 0.061(3) Uani 1 1 d U . .
H3A_1 H -0.1378 1.1222 0.2601 0.073 Uiso 1 1 calc R . .
H3B_1 H -0.0454 1.1224 0.2153 0.073 Uiso 1 1 calc R . .
O4_1 O 0.1174(7) 1.2154(4) 0.2813(3) 0.084(3) Uani 1 1 d U . .
C4_1 C 0.1530(11) 1.2805(7) 0.2571(6) 0.115(6) Uani 1 1 d U . .
H4A_1 H 0.2142 1.2783 0.2792 0.173 Uiso 1 1 calc R . .
H4B_1 H 0.0938 1.3228 0.2565 0.173 Uiso 1 1 calc R . .
H4C_1 H 0.1751 1.2843 0.2191 0.173 Uiso 1 1 calc R . .
C9_1 C -0.4020(7) 1.3178(5) 0.1595(4) 0.050(3) Uani 1 1 d U . .
H9A_1 H -0.4612 1.3106 0.1409 0.060 Uiso 1 1 calc R . .
H9B_1 H -0.4343 1.3418 0.1868 0.060 Uiso 1 1 calc R . .
C10_1 C -0.3451(7) 1.3674(5) 0.1162(4) 0.044(2) Uani 1 1 d U . .
H10A_1 H -0.3901 1.4179 0.1062 0.053 Uiso 1 1 calc R . .
H10B_1 H -0.3362 1.3534 0.0823 0.053 Uiso 1 1 calc R . .
C11_1 C -0.3282(8) 1.1690(6) 0.1576(5) 0.054(3) Uani 1 1 d U . .
C12_1 C -0.3111(9) 1.2072(6) 0.0964(4) 0.067(3) Uani 1 1 d U . .
H12A_1 H -0.3708 1.2507 0.0819 0.101 Uiso 1 1 calc R . .
H12B_1 H -0.3084 1.1745 0.0752 0.101 Uiso 1 1 calc R . .
H12C_1 H -0.2430 1.2207 0.0931 0.101 Uiso 1 1 calc R . .
C13_1 C -0.2455(9) 1.0947(5) 0.1753(5) 0.072(3) Uani 1 1 d U . .
H13A_1 H -0.2487 1.0712 0.2153 0.108 Uiso 1 1 calc R . .
H13B_1 H -0.1731 1.1007 0.1665 0.108 Uiso 1 1 calc R . .
H13C_1 H -0.2621 1.0647 0.1555 0.108 Uiso 1 1 calc R . .
C14_1 C -0.4435(8) 1.1593(6) 0.1607(5) 0.075(4) Uani 1 1 d U . .
H14A_1 H -0.4955 1.2065 0.1451 0.112 Uiso 1 1 calc R . .
H14B_1 H -0.4594 1.1374 0.1994 0.112 Uiso 1 1 calc R . .
H14C_1 H -0.4486 1.1279 0.1395 0.112 Uiso 1 1 calc R . .
C15_1 C -0.3690(9) 1.2037(5) 0.2675(4) 0.054(3) Uani 1 1 d U . .
C16_1 C -0.3249(10) 1.2384(6) 0.3022(5) 0.076(3) Uani 1 1 d U . .
H16A_1 H -0.3582 1.2906 0.2893 0.114 Uiso 1 1 calc R . .
H16B_1 H -0.2466 1.2290 0.2987 0.114 Uiso 1 1 calc R . .
H16C_1 H -0.3413 1.2180 0.3411 0.114 Uiso 1 1 calc R . .
C17_1 C -0.3367(9) 1.1220(5) 0.2969(5) 0.070(3) Uani 1 1 d U . .
H17A_1 H -0.3656 1.0983 0.2756 0.105 Uiso 1 1 calc R . .
H17B_1 H -0.3658 1.1113 0.3340 0.105 Uiso 1 1 calc R . .
H17C_1 H -0.2579 1.1041 0.2998 0.105 Uiso 1 1 calc R . .
C18_1 C -0.4930(8) 1.2292(6) 0.2652(5) 0.081(4) Uani 1 1 d U . .
H18A_1 H -0.5220 1.2082 0.2418 0.121 Uiso 1 1 calc R . .
H18B_1 H -0.5164 1.2820 0.2496 0.121 Uiso 1 1 calc R . .
H18C_1 H -0.5197 1.2138 0.3026 0.121 Uiso 1 1 calc R . .
C21_1 C -0.1276(9) 1.3775(6) 0.0803(4) 0.058(3) Uani 1 1 d U . .
C22_1 C -0.1860(10) 1.4417(6) 0.0289(4) 0.080(4) Uani 1 1 d U . .
H22A_1 H -0.2543 1.4343 0.0206 0.120 Uiso 1 1 calc R . .
H22B_1 H -0.1400 1.4440 -0.0031 0.120 Uiso 1 1 calc R . .
H22C_1 H -0.2001 1.4871 0.0371 0.120 Uiso 1 1 calc R . .
C23_1 C -0.0245(9) 1.3917(7) 0.0933(5) 0.084(4) Uani 1 1 d U . .
H23A_1 H -0.0418 1.4350 0.1045 0.125 Uiso 1 1 calc R . .
H23B_1 H 0.0190 1.3990 0.0603 0.125 Uiso 1 1 calc R . .
H23C_1 H 0.0161 1.3502 0.1235 0.125 Uiso 1 1 calc R . .
C24_1 C -0.1003(10) 1.3077(6) 0.0641(5) 0.075(4) Uani 1 1 d U . .
H24A_1 H -0.1661 1.3020 0.0509 0.112 Uiso 1 1 calc R . .
H24B_1 H -0.0694 1.2658 0.0965 0.112 Uiso 1 1 calc R . .
H24C_1 H -0.0481 1.3111 0.0346 0.112 Uiso 1 1 calc R . .
C25_1 C -0.2338(9) 1.4373(5) 0.1729(4) 0.054(3) Uani 1 1 d U . .
C26_1 C -0.2542(9) 1.5107(5) 0.1282(4) 0.065(3) Uani 1 1 d U . .
H26A_1 H -0.3127 1.5164 0.1029 0.098 Uiso 1 1 calc R . .
H26B_1 H -0.1886 1.5143 0.1075 0.098 Uiso 1 1 calc R . .
H26C_1 H -0.2746 1.5487 0.1454 0.098 Uiso 1 1 calc R . .
C27_1 C -0.1383(10) 1.4246(6) 0.2107(5) 0.073(3) Uani 1 1 d U . .
H27A_1 H -0.1280 1.3777 0.2399 0.110 Uiso 1 1 calc R . .
H27B_1 H -0.1521 1.4630 0.2274 0.110 Uiso 1 1 calc R . .
H27C_1 H -0.0732 1.4249 0.1890 0.110 Uiso 1 1 calc R . .
C28_1 C -0.3356(9) 1.4375(6) 0.2074(5) 0.076(4) Uani 1 1 d U . .
H28A_1 H -0.3261 1.3903 0.2362 0.115 Uiso 1 1 calc R . .
H28B_1 H -0.3981 1.4471 0.1832 0.115 Uiso 1 1 calc R . .
H28C_1 H -0.3474 1.4751 0.2248 0.115 Uiso 1 1 calc R . .
B1_1 B 0.3162(9) 1.2261(6) -0.0319(5) 0.035(2) Uani 1 1 d U . .
C31_1 C 0.2438(7) 1.1840(4) 0.0146(4) 0.027(2) Uani 1 1 d U . .
C32_1 C 0.1493(7) 1.1689(4) 0.0020(4) 0.032(2) Uani 1 1 d U . .
H32_1 H 0.1245 1.1857 -0.0356 0.039 Uiso 1 1 calc R . .
C33_1 C 0.0912(7) 1.1306(5) 0.0421(4) 0.035(2) Uani 1 1 d U . .
C34_1 C 0.1229(7) 1.1066(5) 0.0968(4) 0.040(2) Uani 1 1 d U . .
H34_1 H 0.0821 1.0817 0.1244 0.047 Uiso 1 1 calc R . .
C35_1 C 0.2166(7) 1.1196(5) 0.1112(4) 0.034(2) Uani 1 1 d U A .
C36_1 C 0.2741(7) 1.1558(4) 0.0712(4) 0.031(2) Uani 1 1 d U . .
H36_1 H 0.3386 1.1623 0.0823 0.037 Uiso 1 1 calc R . .
C38_1 C 0.2484(7) 1.0950(5) 0.1711(4) 0.056(3) Uani 1 1 d DU . .
C41_1 C 0.3622(7) 1.2820(4) -0.0109(4) 0.029(2) Uani 1 1 d U . .
C42_1 C 0.3175(7) 1.3085(4) 0.0310(4) 0.029(2) Uani 1 1 d U . .
H42_1 H 0.2599 1.2917 0.0505 0.035 Uiso 1 1 calc R . .
C43_1 C 0.3534(7) 1.3586(5) 0.0456(4) 0.035(2) Uani 1 1 d U . .
C44_1 C 0.4353(7) 1.3853(5) 0.0175(4) 0.037(2) Uani 1 1 d U . .
H44_1 H 0.4603 1.4197 0.0271 0.045 Uiso 1 1 calc R . .
C45_1 C 0.4801(7) 1.3604(5) -0.0253(4) 0.035(2) Uani 1 1 d U . .
C46_1 C 0.4463(7) 1.3091(5) -0.0386(4) 0.033(2) Uani 1 1 d U . .
H46_1 H 0.4807 1.2917 -0.0671 0.039 Uiso 1 1 calc R . .
C47_1 C 0.3031(7) 1.3832(5) 0.0922(4) 0.042(2) Uani 1 1 d DU . .
C48_1 C 0.5685(8) 1.3883(5) -0.0566(4) 0.055(3) Uani 1 1 d DU . .
C51_1 C 0.4123(7) 1.1637(4) -0.0460(4) 0.027(2) Uani 1 1 d U . .
C52_1 C 0.5148(7) 1.1376(5) -0.0205(4) 0.036(2) Uani 1 1 d U . .
H52_1 H 0.5310 1.1583 0.0053 0.043 Uiso 1 1 calc R . .
C53_1 C 0.5949(7) 1.0822(5) -0.0315(4) 0.036(2) Uani 1 1 d U B .
C54_1 C 0.5718(7) 1.0515(5) -0.0686(4) 0.038(2) Uani 1 1 d U . .
H54_1 H 0.6256 1.0142 -0.0767 0.046 Uiso 1 1 calc R . .
C55_1 C 0.4717(8) 1.0748(5) -0.0936(4) 0.040(2) Uani 1 1 d U . .
C56_1 C 0.3949(8) 1.1296(5) -0.0822(4) 0.034(2) Uani 1 1 d U . .
H56_1 H 0.3259 1.1451 -0.1002 0.041 Uiso 1 1 calc R . .
C57_1 C 0.7026(8) 1.0577(5) -0.0042(4) 0.054(3) Uani 1 1 d DU . .
C58_1 C 0.4497(8) 1.0454(6) -0.1367(5) 0.065(3) Uani 1 1 d DU . .
C61_1 C 0.2424(7) 1.2807(5) -0.0885(4) 0.031(2) Uani 1 1 d U . .
C62_1 C 0.2810(8) 1.2924(5) -0.1423(4) 0.038(2) Uani 1 1 d U . .
H62_1 H 0.3525 1.2664 -0.1464 0.046 Uiso 1 1 calc R . .
C63_1 C 0.2223(9) 1.3387(5) -0.1891(4) 0.045(2) Uani 1 1 d U C .
C64_1 C 0.1168(8) 1.3783(5) -0.1846(4) 0.041(2) Uani 1 1 d U . .
H64_1 H 0.0738 1.4098 -0.2166 0.049 Uiso 1 1 calc R . .
C65_1 C 0.0768(8) 1.3703(5) -0.1320(4) 0.039(2) Uani 1 1 d U D .
C66_1 C 0.1383(8) 1.3218(5) -0.0853(4) 0.034(2) Uani 1 1 d U . .
H66_1 H 0.1081 1.3166 -0.0499 0.041 Uiso 1 1 calc R . .
C67_1 C 0.2661(9) 1.3483(6) -0.2439(4) 0.066(3) Uani 1 1 d DU . .
C68_1 C -0.0355(9) 1.4126(5) -0.1255(4) 0.063(3) Uani 1 1 d DU . .
C37_1 C -0.0082(8) 1.1207(5) 0.0246(4) 0.050(3) Uani 1 1 d DU . .
F31_1 F 0.0066(5) 1.0851(4) -0.0118(3) 0.089(2) Uani 1 1 d DU . .
F32_1 F -0.0811(5) 1.1824(3) -0.0013(3) 0.079(2) Uani 1 1 d DU . .
F33_1 F -0.0601(5) 1.0864(4) 0.0653(3) 0.105(3) Uani 1 1 d DU . .
F34_1 F 0.1718(13) 1.092(2) 0.2060(8) 0.099(11) Uani 0.41(3) 1 d PDU A 1
F35_1 F 0.319(2) 1.1243(18) 0.1810(15) 0.099(10) Uani 0.41(3) 1 d PDU A 1
F36_1 F 0.302(2) 1.0235(8) 0.1869(9) 0.094(8) Uani 0.41(3) 1 d PDU A 1
F41_1 F 0.1986(5) 1.4165(4) 0.0830(3) 0.089(2) Uani 1 1 d DU . .
F42_1 F 0.3459(5) 1.4295(3) 0.1031(3) 0.076(2) Uani 1 1 d DU . .
F43_1 F 0.3117(6) 1.3293(3) 0.1392(2) 0.078(2) Uani 1 1 d DU . .
F44_1 F 0.5689(6) 1.4518(4) -0.0546(4) 0.119(3) Uani 1 1 d DU . .
F45_1 F 0.5674(6) 1.3942(4) -0.1090(3) 0.096(2) Uani 1 1 d DU . .
F46_1 F 0.6646(5) 1.3475(4) -0.0378(3) 0.105(3) Uani 1 1 d DU . .
F51_1 F 0.7753(14) 1.0135(13) -0.0231(11) 0.134(10) Uani 0.508(19) 1 d PDU B 1
F52_1 F 0.7004(14) 1.0351(13) 0.0499(5) 0.097(8) Uani 0.508(19) 1 d PDU B 1
F53_1 F 0.7418(12) 1.1144(7) -0.0135(7) 0.062(6) Uani 0.508(19) 1 d PDU B 1
F54_1 F 0.3460(5) 1.0619(4) -0.1513(3) 0.096(2) Uani 1 1 d DU . .
F55_1 F 0.4831(6) 0.9742(3) -0.1208(3) 0.099(2) Uani 1 1 d DU . .
F56_1 F 0.4984(7) 1.0686(5) -0.1831(3) 0.118(3) Uani 1 1 d DU . .
F61_1 F 0.3124(18) 1.4017(11) -0.2597(7) 0.118(7) Uani 0.66(2) 1 d PDU C 1
F62_1 F 0.3394(18) 1.2925(8) -0.2497(6) 0.126(9) Uani 0.66(2) 1 d PDU C 1
F63_1 F 0.1901(10) 1.3685(11) -0.2836(5) 0.096(6) Uani 0.66(2) 1 d PDU C 1
F64_1 F -0.0870(15) 1.4500(14) -0.1720(5) 0.171(10) Uani 0.66(2) 1 d PDU D 1
F65_1 F -0.0326(10) 1.4546(7) -0.0965(7) 0.082(5) Uani 0.66(2) 1 d PDU D 1
F66_1 F -0.0939(10) 1.3705(6) -0.0951(8) 0.094(6) Uani 0.66(2) 1 d PDU D 1
F51B_1 F 0.7179(17) 1.0882(14) 0.0310(12) 0.132(11) Uani 0.492(19) 1 d PDU B 2
F52B_1 F 0.7786(13) 1.0640(13) -0.0404(7) 0.114(10) Uani 0.492(19) 1 d PDU B 2
F53B_1 F 0.7360(13) 0.9864(7) 0.0238(9) 0.081(7) Uani 0.492(19) 1 d PDU B 2
F64B_1 F -0.062(2) 1.410(2) -0.0755(6) 0.136(14) Uani 0.34(2) 1 d PDU D 2
F65B_1 F -0.1133(17) 1.3967(13) -0.1461(15) 0.097(10) Uani 0.34(2) 1 d PDU D 2
F66B_1 F -0.0525(17) 1.4828(8) -0.1545(12) 0.067(8) Uani 0.34(2) 1 d PDU D 2
F34B_1 F 0.3474(9) 1.0920(10) 0.1809(9) 0.061(5) Uani 0.59(3) 1 d PDU A 2
F35B_1 F 0.228(2) 1.0370(11) 0.2032(7) 0.123(9) Uani 0.59(3) 1 d PDU A 2
F36B_1 F 0.1910(15) 1.1477(12) 0.1915(7) 0.115(8) Uani 0.59(3) 1 d PDU A 2
F61B_1 F 0.251(3) 1.2978(16) -0.2626(13) 0.097(10) Uani 0.34(2) 1 d PDU C 2
F62B_1 F 0.226(3) 1.4101(13) -0.2831(12) 0.138(15) Uani 0.34(2) 1 d PDU C 2
F63B_1 F 0.3713(13) 1.338(2) -0.2457(13) 0.117(12) Uani 0.34(2) 1 d PDU C 2
Ni1_2 Ni 0.17983(10) 0.77753(7) 0.30660(5) 0.0427(4) Uani 1 1 d U . .
P1_2 P 0.1198(2) 0.77624(14) 0.23031(11) 0.0455(8) Uani 1 1 d U . .
P2_2 P 0.1522(2) 0.66937(14) 0.35450(11) 0.0393(7) Uani 1 1 d U . .
O1_2 O 0.2529(5) 0.7793(3) 0.3698(3) 0.0487(18) Uani 1 1 d U . .
C1_2 C 0.2925(9) 0.8286(6) 0.3597(5) 0.059(3) Uani 1 1 d U . .
C2_2 C 0.2848(10) 0.8815(6) 0.3028(5) 0.083(4) Uani 1 1 d U . .
H2A_2 H 0.3522 0.8699 0.2833 0.100 Uiso 1 1 calc R . .
H2B_2 H 0.2722 0.9311 0.3044 0.100 Uiso 1 1 calc R . .
C3_2 C 0.1903(10) 0.8757(6) 0.2732(5) 0.074(4) Uani 1 1 d U . .
H3A_2 H 0.2030 0.8861 0.2331 0.089 Uiso 1 1 calc R . .
H3B_2 H 0.1229 0.9105 0.2779 0.089 Uiso 1 1 calc R . .
O4_2 O 0.3443(6) 0.8409(4) 0.3972(3) 0.081(3) Uani 1 1 d U . .
C4_2 C 0.3515(10) 0.7889(7) 0.4530(5) 0.088(4) Uani 1 1 d U . .
H4A_2 H 0.3576 0.8124 0.4802 0.132 Uiso 1 1 calc R . .
H4B_2 H 0.4151 0.7481 0.4567 0.132 Uiso 1 1 calc R . .
H4C_2 H 0.2866 0.7715 0.4595 0.132 Uiso 1 1 calc R . .
C9_2 C 0.0628(10) 0.6974(6) 0.2492(4) 0.067(3) Uani 1 1 d U . .
H9A_2 H -0.0154 0.7140 0.2546 0.080 Uiso 1 1 calc R . .
H9B_2 H 0.0712 0.6782 0.2179 0.080 Uiso 1 1 calc R . .
C10_2 C 0.1146(9) 0.6356(5) 0.3019(4) 0.060(3) Uani 1 1 d U . .
H10A_2 H 0.1798 0.6038 0.2919 0.072 Uiso 1 1 calc R . .
H10B_2 H 0.0633 0.6064 0.3176 0.072 Uiso 1 1 calc R . .
C11_2 C 0.2314(9) 0.7598(6) 0.1815(5) 0.064(3) Uani 1 1 d U . .
C12_2 C 0.2997(10) 0.8127(7) 0.1719(5) 0.090(4) Uani 1 1 d U . .
H12A_2 H 0.3315 0.8080 0.2073 0.135 Uiso 1 1 calc R . .
H12B_2 H 0.2544 0.8621 0.1553 0.135 Uiso 1 1 calc R . .
H12C_2 H 0.3573 0.8021 0.1468 0.135 Uiso 1 1 calc R . .
C13_2 C 0.1904(11) 0.7599(7) 0.1261(5) 0.089(4) Uani 1 1 d U . .
H13A_2 H 0.1490 0.7241 0.1332 0.133 Uiso 1 1 calc R . .
H13B_2 H 0.2520 0.7476 0.1036 0.133 Uiso 1 1 calc R . .
H13C_2 H 0.1442 0.8079 0.1062 0.133 Uiso 1 1 calc R . .
C14_2 C 0.3061(10) 0.6830(7) 0.2110(5) 0.101(5) Uani 1 1 d U . .
H14A_2 H 0.2642 0.6475 0.2191 0.152 Uiso 1 1 calc R . .
H14B_2 H 0.3362 0.6821 0.2457 0.152 Uiso 1 1 calc R . .
H14C_2 H 0.3648 0.6713 0.1869 0.152 Uiso 1 1 calc R . .
C15_2 C 0.0007(9) 0.8521(6) 0.1904(4) 0.062(3) Uani 1 1 d U . .
C16_2 C 0.0333(10) 0.9183(6) 0.1533(5) 0.080(4) Uani 1 1 d U . .
H16A_2 H 0.0896 0.9039 0.1289 0.120 Uiso 1 1 calc R . .
H16B_2 H 0.0607 0.9406 0.1763 0.120 Uiso 1 1 calc R . .
H16C_2 H -0.0296 0.9532 0.1310 0.120 Uiso 1 1 calc R . .
C17_2 C -0.0611(9) 0.8277(7) 0.1542(5) 0.086(4) Uani 1 1 d U . .
H17A_2 H -0.0166 0.8191 0.1236 0.130 Uiso 1 1 calc R . .
H17B_2 H -0.1279 0.8653 0.1394 0.130 Uiso 1 1 calc R . .
H17C_2 H -0.0785 0.7830 0.1766 0.130 Uiso 1 1 calc R . .
C18_2 C -0.0765(10) 0.8722(7) 0.2327(5) 0.094(4) Uani 1 1 d U . .
H18A_2 H -0.1105 0.8331 0.2503 0.141 Uiso 1 1 calc R . .
H18B_2 H -0.1321 0.9167 0.2143 0.141 Uiso 1 1 calc R . .
H18C_2 H -0.0371 0.8799 0.2608 0.141 Uiso 1 1 calc R . .
C21_2 C 0.2712(9) 0.5935(5) 0.3925(4) 0.053(3) Uani 1 1 d U . .
C22_2 C 0.3692(8) 0.5998(6) 0.3564(5) 0.075(4) Uani 1 1 d U . .
H22A_2 H 0.3754 0.6494 0.3452 0.113 Uiso 1 1 calc R . .
H22B_2 H 0.3602 0.5873 0.3233 0.113 Uiso 1 1 calc R . .
H22C_2 H 0.4345 0.5666 0.3775 0.113 Uiso 1 1 calc R . .
C23_2 C 0.2972(9) 0.6017(6) 0.4475(4) 0.073(3) Uani 1 1 d U . .
H23A_2 H 0.3014 0.6512 0.4410 0.110 Uiso 1 1 calc R . .
H23B_2 H 0.3665 0.5676 0.4631 0.110 Uiso 1 1 calc R . .
H23C_2 H 0.2404 0.5917 0.4736 0.110 Uiso 1 1 calc R . .
C24_2 C 0.2552(10) 0.5189(5) 0.4034(5) 0.075(4) Uani 1 1 d U . .
H24A_2 H 0.2376 0.5138 0.3684 0.113 Uiso 1 1 calc R . .
H24B_2 H 0.1961 0.5128 0.4288 0.113 Uiso 1 1 calc R . .
H24C_2 H 0.3216 0.4821 0.4201 0.113 Uiso 1 1 calc R . .
C25_2 C 0.0386(8) 0.6779(6) 0.4018(4) 0.051(2) Uani 1 1 d U . .
C26_2 C -0.0655(8) 0.7203(7) 0.3654(5) 0.093(4) Uani 1 1 d U . .
H26A_2 H -0.0840 0.6900 0.3465 0.140 Uiso 1 1 calc R . .
H26B_2 H -0.0538 0.7640 0.3378 0.140 Uiso 1 1 calc R . .
H26C_2 H -0.1247 0.7339 0.3888 0.140 Uiso 1 1 calc R . .
C27_2 C 0.0195(10) 0.6060(6) 0.4397(5) 0.082(4) Uani 1 1 d U . .
H27A_2 H 0.0276 0.5726 0.4186 0.123 Uiso 1 1 calc R . .
H27B_2 H -0.0536 0.6150 0.4537 0.123 Uiso 1 1 calc R . .
H27C_2 H 0.0721 0.5847 0.4709 0.123 Uiso 1 1 calc R . .
C28_2 C 0.0531(9) 0.7228(6) 0.4371(5) 0.071(3) Uani 1 1 d U . .
H28A_2 H 0.0534 0.7714 0.4130 0.106 Uiso 1 1 calc R . .
H28B_2 H 0.1215 0.6997 0.4586 0.106 Uiso 1 1 calc R . .
H28C_2 H -0.0065 0.7261 0.4625 0.106 Uiso 1 1 calc R . .
B1_2 B 0.3160(9) 1.2532(6) 0.4426(5) 0.039(2) Uani 1 1 d U . .
C31_2 C 0.3670(7) 1.3144(5) 0.3976(4) 0.032(2) Uani 1 1 d U . .
C32_2 C 0.4632(7) 1.3267(5) 0.4103(4) 0.036(2) Uani 1 1 d U . .
H32_2 H 0.4961 1.3011 0.4462 0.043 Uiso 1 1 calc R . .
C33_2 C 0.5118(7) 1.3743(5) 0.3729(4) 0.036(2) Uani 1 1 d U E .
C34_2 C 0.4649(8) 1.4133(5) 0.3204(4) 0.041(2) Uani 1 1 d U . .
H34_2 H 0.4958 1.4478 0.2948 0.049 Uiso 1 1 calc R . .
C35_2 C 0.3709(8) 1.4003(5) 0.3062(4) 0.036(2) Uani 1 1 d U F .
C36_2 C 0.3256(7) 1.3512(5) 0.3443(4) 0.034(2) Uani 1 1 d U . .
H36_2 H 0.2630 1.3423 0.3332 0.040 Uiso 1 1 calc R . .
C37_2 C 0.6090(8) 1.3863(5) 0.3896(4) 0.056(3) Uani 1 1 d DU . .
C38_2 C 0.3198(8) 1.4438(5) 0.2498(4) 0.057(3) Uani 1 1 d DU . .
C41_2 C 0.1833(7) 1.2735(5) 0.4306(4) 0.035(2) Uani 1 1 d U . .
C42_2 C 0.1193(7) 1.3438(5) 0.4104(4) 0.045(3) Uani 1 1 d U . .
H42_2 H 0.1521 1.3820 0.4050 0.054 Uiso 1 1 calc R . .
C43_2 C 0.0120(8) 1.3613(5) 0.3979(4) 0.049(3) Uani 1 1 d U G .
C44_2 C -0.0415(8) 1.3091(6) 0.4074(4) 0.052(3) Uani 1 1 d U . .
H44_2 H -0.1164 1.3213 0.3986 0.062 Uiso 1 1 calc R . .
C45_2 C 0.0187(8) 1.2366(5) 0.4305(4) 0.041(2) Uani 1 1 d U . .
C46_2 C 0.1284(8) 1.2193(5) 0.4416(4) 0.042(2) Uani 1 1 d U . .
H46_2 H 0.1675 1.1700 0.4570 0.051 Uiso 1 1 calc R . .
C47_2 C -0.0498(8) 1.4389(6) 0.3732(5) 0.072(3) Uani 1 1 d DU . .
C48_2 C -0.0378(9) 1.1800(6) 0.4411(5) 0.070(3) Uani 1 1 d DU . .
C51_2 C 0.3802(7) 1.1773(5) 0.4339(4) 0.030(2) Uani 1 1 d U . .
C52_2 C 0.3445(7) 1.1503(5) 0.3968(4) 0.035(2) Uani 1 1 d U . .
H52_2 H 0.2770 1.1753 0.3776 0.042 Uiso 1 1 calc R . .
C53_2 C 0.4056(8) 1.0874(5) 0.3871(4) 0.040(2) Uani 1 1 d U H .
C54_2 C 0.5066(7) 1.0501(5) 0.4137(4) 0.037(2) Uani 1 1 d U . .
H54_2 H 0.5475 1.0069 0.4076 0.044 Uiso 1 1 calc R . .
C55_2 C 0.5452(7) 1.0772(5) 0.4487(4) 0.034(2) Uani 1 1 d U . .
C56_2 C 0.4824(7) 1.1394(5) 0.4585(4) 0.036(2) Uani 1 1 d U . .
H56_2 H 0.5108 1.1569 0.4832 0.043 Uiso 1 1 calc R . .
C57_2 C 0.3639(8) 1.0606(5) 0.3466(4) 0.060(3) Uani 1 1 d DU . .
C58_2 C 0.6556(8) 1.0445(5) 0.4734(4) 0.049(3) Uani 1 1 d DU . .
C61_2 C 0.3299(6) 1.2542(5) 0.5056(4) 0.030(2) Uani 1 1 d U . .
C62_2 C 0.3373(7) 1.1942(5) 0.5532(4) 0.039(2) Uani 1 1 d U . .
H62_2 H 0.3347 1.1500 0.5491 0.047 Uiso 1 1 calc R . .
C63_2 C 0.3484(7) 1.1967(5) 0.6064(4) 0.041(2) Uani 1 1 d U . .
C64_2 C 0.3531(7) 1.2594(6) 0.6136(4) 0.044(2) Uani 1 1 d U . .
H64_2 H 0.3652 1.2609 0.6494 0.053 Uiso 1 1 calc R . .
C65_2 C 0.3401(7) 1.3203(5) 0.5681(4) 0.041(2) Uani 1 1 d U . .
C66_2 C 0.3278(7) 1.3174(5) 0.5159(4) 0.036(2) Uani 1 1 d U . .
H66_2 H 0.3173 1.3608 0.4854 0.043 Uiso 1 1 calc R . .
C67_2 C 0.3591(8) 1.1309(6) 0.6553(4) 0.062(3) Uani 1 1 d DU . .
C68_2 C 0.3408(8) 1.3906(6) 0.5740(4) 0.059(3) Uani 1 1 d DU . .
F31_2 F 0.6650(14) 1.4154(13) 0.3494(5) 0.125(8) Uani 0.63(2) 1 d PDU E 1
F32_2 F 0.6773(10) 1.3270(6) 0.4221(8) 0.096(6) Uani 0.63(2) 1 d PDU E 1
F33_2 F 0.5912(10) 1.4262(9) 0.4223(8) 0.097(6) Uani 0.63(2) 1 d PDU E 1
F34_2 F 0.279(4) 1.5140(8) 0.2375(17) 0.097(11) Uani 0.40(4) 1 d PDU F 1
F35_2 F 0.3963(17) 1.438(2) 0.2128(9) 0.072(9) Uani 0.40(4) 1 d PDU F 1
F36_2 F 0.248(3) 1.417(3) 0.236(2) 0.090(11) Uani 0.40(4) 1 d PDU F 1
F41_2 F -0.0064(14) 1.4721(8) 0.3255(7) 0.123(8) Uani 0.65(2) 1 d PDU G 1
F42_2 F -0.1505(10) 1.4529(8) 0.3586(10) 0.118(8) Uani 0.65(2) 1 d PDU G 1
F43_2 F -0.0424(18) 1.4755(8) 0.4060(7) 0.122(8) Uani 0.65(2) 1 d PDU G 1
F44_2 F -0.0975(7) 1.1748(5) 0.4848(4) 0.136(3) Uani 1 1 d DU . .
F45_2 F -0.1065(7) 1.1900(4) 0.4009(4) 0.128(3) Uani 1 1 d DU . .
F46_2 F 0.0241(6) 1.1154(4) 0.4488(4) 0.126(3) Uani 1 1 d DU . .
F51_2 F 0.4147(19) 0.9971(10) 0.3428(13) 0.133(9) Uani 0.55(2) 1 d PDU H 1
F52_2 F 0.2619(9) 1.0582(10) 0.3598(6) 0.058(5) Uani 0.55(2) 1 d PDU H 1
F53_2 F 0.3466(17) 1.1101(10) 0.2957(5) 0.089(6) Uani 0.55(2) 1 d PDU H 1
F54_2 F 0.6937(5) 0.9749(3) 0.4776(3) 0.079(2) Uani 1 1 d DU . .
F55_2 F 0.7255(5) 1.0766(4) 0.4430(3) 0.085(2) Uani 1 1 d DU . .
F56_2 F 0.6661(5) 1.0483(3) 0.5232(3) 0.0717(19) Uani 1 1 d DU . .
F61_2 F 0.3566(6) 1.0720(3) 0.6460(3) 0.091(2) Uani 1 1 d DU . .
F62_2 F 0.2822(6) 1.1404(4) 0.6904(3) 0.120(3) Uani 1 1 d DU . .
F63_2 F 0.4493(6) 1.1130(4) 0.6862(3) 0.110(3) Uani 1 1 d DU . .
F64_2 F 0.3606(7) 1.3877(4) 0.6244(3) 0.120(3) Uani 1 1 d DU . .
F65_2 F 0.4131(6) 1.4206(4) 0.5434(3) 0.099(2) Uani 1 1 d DU . .
F66_2 F 0.2495(6) 1.4413(4) 0.5566(4) 0.130(3) Uani 1 1 d DU . .
F31B_2 F 0.630(2) 1.369(2) 0.4421(6) 0.111(11) Uani 0.37(2) 1 d PDU E 2
F32B_2 F 0.6130(18) 1.4544(7) 0.3675(12) 0.079(8) Uani 0.37(2) 1 d PDU E 2
F33B_2 F 0.6938(13) 1.3525(14) 0.3686(13) 0.085(9) Uani 0.37(2) 1 d PDU E 2
F41B_2 F -0.138(2) 1.4462(16) 0.4034(14) 0.118(12) Uani 0.35(2) 1 d PDU G 2
F42B_2 F -0.011(3) 1.4921(13) 0.3714(18) 0.122(13) Uani 0.35(2) 1 d PDU G 2
F43B_2 F -0.087(3) 1.4470(17) 0.3246(10) 0.131(13) Uani 0.35(2) 1 d PDU G 2
F51B_2 F 0.2616(12) 1.0802(17) 0.3334(15) 0.138(10) Uani 0.45(2) 1 d PDU H 2
F52B_2 F 0.421(2) 1.0696(15) 0.3009(7) 0.097(8) Uani 0.45(2) 1 d PDU H 2
F53B_2 F 0.3920(19) 0.9881(6) 0.3686(8) 0.059(6) Uani 0.45(2) 1 d PDU H 2
F34B_2 F 0.281(2) 1.4057(15) 0.2267(14) 0.082(6) Uani 0.60(4) 1 d PDU F 2
F35B_2 F 0.230(2) 1.4936(15) 0.2544(9) 0.111(9) Uani 0.60(4) 1 d PDU F 2
F36B_2 F 0.376(2) 1.479(2) 0.2126(8) 0.130(9) Uani 0.60(4) 1 d PDU F 2
C71 C 0.0446(12) 1.0254(11) 0.5942(8) 0.157(7) Uani 1 1 d U . .
H71A H 0.0806 0.9735 0.6015 0.188 Uiso 1 1 calc R . .
H71B H 0.0570 1.0515 0.5553 0.188 Uiso 1 1 calc R . .
Cl1 Cl 0.1010(5) 1.0561(3) 0.6370(3) 0.204(3) Uani 1 1 d U . .
Cl2 Cl -0.0926(4) 1.0367(2) 0.6028(2) 0.1451(18) Uani 1 1 d U . .

loop_
_atom_site_aniso_label
_atom_site_aniso_U_11
_atom_site_aniso_U_22
_atom_site_aniso_U_33
_atom_site_aniso_U_23
_atom_site_aniso_U_13
_atom_site_aniso_U_12
Ni1_1 0.0317(8) 0.0389(8) 0.0497(9) -0.0132(7) 0.0007(7) -0.0061(6)
P1_1 0.0356(16) 0.0368(16) 0.0482(18) -0.0138(14) 0.0025(14) -0.0110(13)
P2_1 0.0448(18) 0.0423(17) 0.0464(19) -0.0143(14) -0.0007(14) -0.0151(14)
O1_1 0.041(4) 0.059(5) 0.075(6) -0.008(4) -0.018(4) -0.011(4)
C1_1 0.042(7) 0.064(7) 0.062(8) -0.016(6) -0.009(5) -0.003(5)
C2_1 0.060(8) 0.055(7) 0.073(8) -0.011(5) -0.003(6) -0.001(5)
C3_1 0.038(6) 0.046(5) 0.082(9) 0.000(6) -0.007(5) -0.009(5)
O4_1 0.071(6) 0.079(6) 0.091(7) -0.015(5) -0.035(5) -0.012(5)
C4_1 0.099(11) 0.095(10) 0.152(14) -0.019(10) -0.053(10) -0.041(8)
C9_1 0.039(5) 0.041(5) 0.069(7) -0.015(5) -0.012(5) -0.009(4)
C10_1 0.041(5) 0.032(5) 0.052(7) -0.010(4) -0.010(4) -0.002(4)
C11_1 0.048(6) 0.053(6) 0.070(6) -0.028(5) -0.006(6) -0.017(5)
C12_1 0.086(9) 0.060(7) 0.064(6) -0.036(5) 0.000(6) -0.014(6)
C13_1 0.073(7) 0.056(6) 0.086(9) -0.034(6) 0.002(7) -0.002(6)
C14_1 0.053(6) 0.077(9) 0.111(10) -0.042(8) -0.001(7) -0.028(6)
C15_1 0.059(6) 0.046(6) 0.060(6) -0.016(5) 0.024(5) -0.022(5)
C16_1 0.101(9) 0.085(8) 0.055(7) -0.033(7) 0.021(7) -0.035(8)
C17_1 0.078(8) 0.059(6) 0.063(8) -0.003(5) 0.023(7) -0.026(6)
C18_1 0.053(6) 0.078(8) 0.114(11) -0.037(8) 0.042(6) -0.022(6)
C21_1 0.073(7) 0.061(7) 0.052(6) -0.022(5) 0.014(5) -0.035(6)
C22_1 0.106(10) 0.076(7) 0.055(7) -0.010(6) 0.020(6) -0.035(7)
C23_1 0.069(8) 0.092(10) 0.092(10) -0.018(8) 0.024(6) -0.045(7)
C24_1 0.087(9) 0.068(7) 0.071(9) -0.028(6) 0.036(7) -0.023(7)
C25_1 0.074(7) 0.041(5) 0.052(7) -0.015(5) 0.003(5) -0.026(6)
C26_1 0.078(9) 0.046(6) 0.073(8) -0.013(5) -0.011(6) -0.024(6)
C27_1 0.107(8) 0.059(8) 0.062(8) -0.025(6) -0.023(6) -0.024(7)
C28_1 0.097(8) 0.058(8) 0.083(9) -0.038(7) 0.029(7) -0.021(7)
B1_1 0.032(5) 0.036(6) 0.039(5) -0.017(4) 0.001(4) -0.008(4)
C31_1 0.032(5) 0.024(5) 0.027(4) -0.014(4) -0.001(4) -0.001(4)
C32_1 0.038(6) 0.029(6) 0.030(5) -0.011(4) -0.005(4) -0.008(4)
C33_1 0.040(5) 0.032(6) 0.038(5) -0.017(5) -0.001(4) -0.013(4)
C34_1 0.036(6) 0.046(6) 0.036(5) -0.012(5) 0.010(4) -0.013(5)
C35_1 0.031(6) 0.037(6) 0.030(4) -0.008(4) -0.004(4) -0.002(5)
C36_1 0.024(5) 0.026(5) 0.037(5) -0.009(4) -0.009(4) 0.000(4)
C38_1 0.038(6) 0.074(7) 0.043(5) -0.005(5) -0.003(5) -0.010(6)
C41_1 0.027(5) 0.029(5) 0.030(6) -0.009(4) -0.002(4) -0.004(4)
C42_1 0.027(5) 0.025(5) 0.033(6) -0.008(4) 0.000(4) -0.005(4)
C43_1 0.033(5) 0.037(6) 0.038(5) -0.016(4) -0.001(4) -0.010(4)
C44_1 0.036(6) 0.035(6) 0.049(6) -0.018(5) -0.003(4) -0.015(5)
C45_1 0.034(5) 0.037(6) 0.033(6) -0.007(5) -0.005(4) -0.011(4)
C46_1 0.032(6) 0.036(6) 0.031(6) -0.012(5) -0.004(4) -0.011(4)
C47_1 0.043(6) 0.039(6) 0.051(6) -0.023(5) 0.005(5) -0.011(5)
C48_1 0.049(6) 0.061(7) 0.071(7) -0.035(7) 0.016(6) -0.026(5)
C51_1 0.030(5) 0.027(5) 0.030(6) -0.008(4) 0.004(4) -0.019(4)
C52_1 0.038(5) 0.040(6) 0.034(6) -0.017(5) 0.004(4) -0.012(4)
C53_1 0.032(4) 0.037(6) 0.041(6) -0.016(5) 0.009(4) -0.011(4)
C54_1 0.026(5) 0.042(6) 0.050(7) -0.025(5) 0.017(4) -0.005(5)
C55_1 0.040(6) 0.046(6) 0.042(6) -0.024(5) 0.005(5) -0.013(5)
C56_1 0.039(6) 0.027(6) 0.035(6) -0.008(4) -0.001(5) -0.008(4)
C57_1 0.043(6) 0.045(6) 0.078(7) -0.032(5) 0.004(5) -0.006(5)
C58_1 0.067(7) 0.074(7) 0.073(8) -0.051(7) 0.000(6) -0.020(7)
C61_1 0.036(5) 0.028(5) 0.033(5) -0.010(4) -0.002(4) -0.012(4)
C62_1 0.043(6) 0.044(6) 0.032(5) -0.019(5) -0.001(4) -0.011(5)
C63_1 0.065(6) 0.039(6) 0.031(4) -0.013(4) 0.000(4) -0.014(5)
C64_1 0.060(6) 0.029(6) 0.035(5) -0.010(5) -0.015(5) -0.012(5)
C65_1 0.050(5) 0.029(5) 0.042(6) -0.018(5) -0.006(4) -0.009(4)
C66_1 0.046(5) 0.030(6) 0.027(5) -0.010(4) 0.005(4) -0.012(4)
C67_1 0.091(8) 0.074(7) 0.029(5) -0.011(6) 0.007(5) -0.025(6)
C68_1 0.059(6) 0.053(7) 0.059(7) -0.008(5) -0.015(5) 0.006(5)
C37_1 0.050(7) 0.048(7) 0.058(7) -0.014(5) 0.002(5) -0.028(5)
F31_1 0.058(4) 0.108(5) 0.136(6) -0.081(5) -0.009(4) -0.026(4)
F32_1 0.047(4) 0.071(4) 0.113(6) -0.020(4) -0.029(4) -0.011(3)
F33_1 0.075(5) 0.159(7) 0.073(5) 0.012(4) -0.010(4) -0.080(5)
F34_1 0.039(10) 0.17(3) 0.029(9) 0.014(18) 0.001(7) 0.017(13)
F35_1 0.094(18) 0.17(2) 0.049(14) -0.044(19) -0.020(15) -0.057(17)
F36_1 0.081(18) 0.090(9) 0.053(13) 0.020(9) 0.010(11) 0.015(10)
F41_1 0.041(4) 0.138(6) 0.097(5) -0.077(5) 0.004(4) 0.007(4)
F42_1 0.092(5) 0.093(5) 0.085(5) -0.068(4) 0.035(4) -0.050(4)
F43_1 0.124(6) 0.064(4) 0.044(4) -0.021(3) 0.026(4) -0.024(4)
F44_1 0.131(6) 0.094(5) 0.186(8) -0.086(6) 0.101(6) -0.087(5)
F45_1 0.109(6) 0.144(7) 0.061(4) -0.033(5) 0.043(4) -0.083(5)
F46_1 0.039(4) 0.127(6) 0.132(6) -0.018(5) 0.023(4) -0.031(4)
F51_1 0.068(12) 0.143(19) 0.20(2) -0.139(19) -0.063(15) 0.068(15)
F52_1 0.068(11) 0.119(19) 0.073(7) 0.024(10) -0.030(7) -0.038(13)
F53_1 0.029(8) 0.066(9) 0.087(13) -0.011(8) -0.008(9) -0.021(7)
F54_1 0.080(5) 0.126(6) 0.112(6) -0.089(5) -0.026(4) -0.006(4)
F55_1 0.114(6) 0.061(4) 0.144(7) -0.072(4) -0.017(5) -0.009(4)
F56_1 0.161(7) 0.165(7) 0.071(5) -0.076(5) 0.031(5) -0.070(6)
F61_1 0.164(18) 0.156(14) 0.083(13) -0.057(12) 0.065(12) -0.113(13)
F62_1 0.164(17) 0.118(11) 0.042(9) -0.012(9) 0.038(11) 0.024(11)
F63_1 0.107(10) 0.141(15) 0.036(7) -0.019(9) -0.001(6) -0.041(9)
F64_1 0.099(16) 0.24(2) 0.081(9) -0.008(10) -0.043(8) 0.065(15)
F65_1 0.056(8) 0.059(9) 0.144(13) -0.061(9) 0.037(9) -0.010(6)
F66_1 0.046(7) 0.075(9) 0.174(15) -0.060(9) 0.020(9) -0.019(6)
F51B_1 0.083(16) 0.141(19) 0.20(2) -0.126(19) -0.070(17) 0.022(15)
F52B_1 0.030(7) 0.14(2) 0.096(12) 0.040(12) 0.010(7) 0.007(13)
F53B_1 0.058(11) 0.059(8) 0.101(16) 0.013(8) -0.025(10) -0.017(8)
F64B_1 0.09(2) 0.17(3) 0.055(11) -0.006(13) 0.009(11) 0.06(2)
F65B_1 0.049(9) 0.064(17) 0.18(3) -0.042(19) -0.012(18) -0.007(12)
F66B_1 0.029(12) 0.054(8) 0.098(19) -0.003(11) -0.010(13) -0.003(7)
F34B_1 0.036(6) 0.100(12) 0.029(8) -0.003(9) -0.006(6) -0.012(7)
F35B_1 0.17(2) 0.151(13) 0.050(11) 0.035(12) -0.036(15) -0.117(15)
F36B_1 0.100(11) 0.169(15) 0.039(10) -0.048(11) -0.001(8) 0.041(11)
F61B_1 0.12(2) 0.127(19) 0.078(17) -0.076(15) 0.038(17) -0.038(18)
F62B_1 0.17(3) 0.098(14) 0.075(18) 0.033(15) 0.05(2) -0.003(19)
F63B_1 0.096(10) 0.19(3) 0.063(17) -0.02(2) 0.025(10) -0.067(18)
Ni1_2 0.0498(9) 0.0405(8) 0.0410(9) -0.0137(7) -0.0021(7) -0.0160(7)
P1_2 0.0531(19) 0.0451(18) 0.0395(18) -0.0135(14) -0.0007(14) -0.0151(15)
P2_2 0.0432(17) 0.0383(16) 0.0406(17) -0.0150(14) -0.0012(14) -0.0144(14)
O1_2 0.063(5) 0.045(4) 0.046(4) -0.012(3) -0.008(4) -0.029(4)
C1_2 0.063(8) 0.057(7) 0.061(6) -0.015(5) -0.015(6) -0.026(6)
C2_2 0.112(10) 0.069(8) 0.071(7) 0.003(6) -0.014(7) -0.057(7)
C3_2 0.112(10) 0.055(6) 0.062(7) -0.011(5) -0.023(7) -0.038(7)
O4_2 0.094(6) 0.086(6) 0.077(5) -0.020(5) -0.030(5) -0.048(5)
C4_2 0.114(11) 0.089(10) 0.067(7) -0.017(7) -0.044(8) -0.039(9)
C9_2 0.101(9) 0.069(7) 0.039(6) -0.007(5) -0.017(6) -0.045(7)
C10_2 0.096(9) 0.055(6) 0.041(6) -0.015(4) 0.000(5) -0.042(6)
C11_2 0.079(7) 0.058(7) 0.048(6) -0.018(6) 0.007(5) -0.007(5)
C12_2 0.079(9) 0.113(9) 0.070(9) -0.008(8) 0.016(7) -0.041(8)
C13_2 0.121(11) 0.095(10) 0.045(7) -0.030(7) 0.017(6) -0.015(8)
C14_2 0.094(10) 0.093(8) 0.072(9) -0.005(7) 0.019(7) 0.018(7)
C15_2 0.062(7) 0.062(7) 0.045(7) 0.002(5) -0.007(5) -0.012(5)
C16_2 0.084(9) 0.065(7) 0.070(9) 0.003(6) -0.015(6) -0.013(6)
C17_2 0.064(8) 0.108(10) 0.073(9) -0.001(7) -0.025(6) -0.029(7)
C18_2 0.073(9) 0.092(10) 0.074(9) -0.005(7) 0.005(6) 0.016(7)
C21_2 0.067(6) 0.039(5) 0.048(7) -0.017(5) 0.001(5) -0.003(5)
C22_2 0.047(6) 0.077(8) 0.072(8) -0.002(7) -0.011(6) 0.008(6)
C23_2 0.071(8) 0.080(9) 0.064(7) -0.017(6) -0.021(6) -0.016(7)
C24_2 0.111(10) 0.035(5) 0.073(9) -0.021(6) 0.007(7) -0.007(6)
C25_2 0.050(6) 0.059(7) 0.043(7) -0.009(5) 0.009(4) -0.021(5)
C26_2 0.038(6) 0.132(11) 0.084(9) -0.016(7) 0.006(6) -0.008(7)
C27_2 0.102(10) 0.085(8) 0.064(8) -0.017(6) 0.035(7) -0.051(7)
C28_2 0.088(9) 0.062(7) 0.063(8) -0.031(6) 0.021(6) -0.012(7)
B1_2 0.033(5) 0.044(6) 0.042(5) -0.018(5) -0.003(5) -0.005(4)
C31_2 0.025(5) 0.032(5) 0.037(5) -0.018(4) 0.001(4) 0.005(4)
C32_2 0.028(5) 0.040(6) 0.035(6) -0.013(4) -0.004(4) 0.000(4)
C33_2 0.033(5) 0.043(6) 0.037(6) -0.024(5) 0.009(4) -0.008(4)
C34_2 0.049(6) 0.032(6) 0.043(6) -0.016(5) 0.007(4) -0.011(5)
C35_2 0.044(6) 0.031(5) 0.031(5) -0.017(4) 0.002(4) 0.000(4)
C36_2 0.027(5) 0.033(6) 0.040(5) -0.019(4) -0.004(4) 0.002(4)
C37_2 0.042(6) 0.069(7) 0.058(7) -0.017(5) 0.006(5) -0.021(5)
C38_2 0.067(7) 0.058(6) 0.043(6) -0.014(5) -0.007(5) -0.015(5)
C41_2 0.030(4) 0.042(5) 0.030(6) -0.011(5) -0.001(4) -0.005(4)
C42_2 0.031(5) 0.041(5) 0.064(7) -0.024(5) -0.006(5) -0.002(4)
C43_2 0.033(5) 0.049(5) 0.073(7) -0.035(5) -0.007(5) -0.004(4)
C44_2 0.035(6) 0.060(5) 0.065(8) -0.029(6) -0.010(5) -0.006(5)
C45_2 0.037(5) 0.057(5) 0.038(6) -0.025(5) 0.011(5) -0.017(4)
C46_2 0.040(5) 0.044(6) 0.044(7) -0.019(5) -0.003(5) -0.006(4)
C47_2 0.036(6) 0.057(6) 0.114(9) -0.034(6) -0.015(6) 0.011(5)
C48_2 0.062(8) 0.076(6) 0.084(9) -0.033(8) 0.016(6) -0.034(6)
C51_2 0.027(5) 0.038(5) 0.026(6) -0.007(4) 0.005(4) -0.014(4)
C52_2 0.031(5) 0.030(5) 0.043(6) -0.010(5) 0.001(5) -0.008(4)
C53_2 0.038(5) 0.050(6) 0.040(6) -0.023(5) 0.004(4) -0.013(5)
C54_2 0.036(5) 0.036(6) 0.043(6) -0.019(5) 0.013(4) -0.013(4)
C55_2 0.032(5) 0.040(5) 0.036(6) -0.016(5) 0.004(4) -0.013(4)
C56_2 0.040(5) 0.037(6) 0.036(6) -0.014(5) -0.001(5) -0.015(4)
C57_2 0.053(6) 0.066(6) 0.068(7) -0.037(6) -0.005(5) -0.006(6)
C58_2 0.041(6) 0.044(6) 0.058(7) -0.013(6) 0.003(5) -0.011(5)
C61_2 0.016(5) 0.035(5) 0.038(4) -0.014(4) 0.001(4) -0.001(5)
C62_2 0.029(6) 0.035(5) 0.052(5) -0.018(4) 0.003(5) -0.003(5)
C63_2 0.026(6) 0.049(5) 0.042(5) -0.014(4) 0.008(5) 0.001(5)
C64_2 0.029(6) 0.068(6) 0.038(6) -0.024(5) 0.000(5) -0.008(6)
C65_2 0.040(6) 0.051(5) 0.034(6) -0.023(4) 0.003(5) -0.008(5)
C66_2 0.033(6) 0.038(5) 0.035(5) -0.014(4) 0.002(5) -0.008(5)
C67_2 0.057(7) 0.061(6) 0.055(7) -0.016(5) 0.006(5) 0.003(7)
C68_2 0.066(7) 0.077(7) 0.053(7) -0.041(6) 0.010(6) -0.027(6)
F31_2 0.086(16) 0.22(2) 0.082(9) -0.009(11) 0.007(8) -0.107(16)
F32_2 0.045(8) 0.099(9) 0.132(15) -0.018(8) -0.027(9) -0.019(6)
F33_2 0.055(9) 0.131(14) 0.133(15) -0.079(12) -0.031(9) -0.018(9)
F34_2 0.15(3) 0.052(8) 0.07(2) -0.012(10) -0.042(18) 0.007(12)
F35_2 0.086(12) 0.07(2) 0.022(8) 0.017(12) -0.007(8) -0.001(12)
F36_2 0.100(18) 0.10(2) 0.07(2) -0.003(15) -0.032(15) -0.048(18)
F41_2 0.081(11) 0.069(10) 0.153(12) 0.019(8) 0.002(10) 0.021(8)
F42_2 0.049(7) 0.066(8) 0.21(2) -0.004(13) -0.053(10) -0.005(7)
F43_2 0.149(17) 0.044(9) 0.172(15) -0.051(10) -0.055(12) 0.009(9)
F44_2 0.160(8) 0.147(7) 0.151(7) -0.074(6) 0.103(6) -0.111(6)
F45_2 0.116(7) 0.133(7) 0.156(7) -0.034(6) -0.035(5) -0.077(5)
F46_2 0.071(5) 0.073(5) 0.253(10) -0.069(6) 0.019(5) -0.034(4)
F51_2 0.121(14) 0.134(11) 0.17(2) -0.131(12) -0.050(15) 0.041(13)
F52_2 0.061(7) 0.084(11) 0.040(10) -0.018(8) -0.021(6) -0.034(7)
F53_2 0.107(15) 0.152(14) 0.037(6) -0.036(7) 0.005(8) -0.074(11)
F54_2 0.055(4) 0.062(4) 0.113(6) -0.037(4) -0.015(4) 0.008(3)
F55_2 0.036(4) 0.102(5) 0.089(5) 0.010(4) -0.004(3) -0.025(4)
F56_2 0.053(4) 0.082(5) 0.071(4) -0.029(4) -0.023(3) 0.008(3)
F61_2 0.144(7) 0.062(4) 0.057(5) -0.007(4) 0.006(4) -0.028(4)
F62_2 0.129(6) 0.085(5) 0.080(5) 0.014(4) 0.062(5) 0.015(5)
F63_2 0.106(5) 0.111(6) 0.079(5) 0.002(4) -0.038(4) -0.010(5)
F64_2 0.229(9) 0.120(6) 0.058(5) -0.057(5) 0.027(5) -0.091(6)
F65_2 0.136(6) 0.111(6) 0.093(5) -0.057(5) 0.038(5) -0.082(5)
F66_2 0.107(6) 0.082(5) 0.224(9) -0.097(6) -0.009(6) -0.003(4)
F31B_2 0.09(2) 0.18(3) 0.069(10) -0.031(13) -0.020(11) -0.06(2)
F32B_2 0.049(15) 0.066(9) 0.13(2) -0.040(11) -0.008(15) -0.024(9)
F33B_2 0.029(8) 0.111(19) 0.14(2) -0.082(19) -0.015(13) -0.005(13)
F41B_2 0.054(15) 0.101(18) 0.18(2) -0.05(2) 0.014(15) 0.021(11)
F42B_2 0.101(19) 0.059(10) 0.18(3) 0.01(2) -0.07(2) -0.024(12)
F43B_2 0.14(3) 0.107(19) 0.118(16) -0.026(15) -0.066(17) 0.01(2)
F51B_2 0.082(9) 0.19(2) 0.15(3) -0.11(2) -0.074(11) 0.032(13)
F52B_2 0.177(19) 0.126(19) 0.030(9) -0.033(11) 0.011(11) -0.100(16)
F53B_2 0.095(13) 0.056(7) 0.051(12) -0.042(7) 0.020(9) -0.035(8)
F34B_2 0.136(15) 0.073(10) 0.043(11) -0.025(8) -0.023(11) -0.023(11)
F35B_2 0.143(15) 0.086(13) 0.053(12) -0.018(10) -0.040(9) 0.056(11)
F36B_2 0.117(14) 0.12(2) 0.090(12) 0.077(12) -0.038(9) -0.056(14)
C71 0.088(9) 0.22(2) 0.172(18) -0.080(14) -0.007(11) -0.030(12)
Cl1 0.149(5) 0.172(5) 0.309(8) -0.126(5) -0.052(5) -0.002(4)
Cl2 0.104(3) 0.120(4) 0.179(5) -0.015(3) 0.015(3) -0.020(3)

loop_
_atom_type_symbol
_atom_type_description
_atom_type_scat_dispersion_real
_atom_type_scat_dispersion_imag
_atom_type_scat_source
C C 0.0033 0.0016 'International Tables Vol C Tables 4.2.6.8 and 6.1.1.4'
H H 0.0000 0.0000 'International Tables Vol C Tables 4.2.6.8 and 6.1.1.4'
B B 0.0013 0.0007 'International Tables Vol C Tables 4.2.6.8 and 6.1.1.4'
O O 0.0106 0.0060 'International Tables Vol C Tables 4.2.6.8 and 6.1.1.4'
F F 0.0171 0.0103 'International Tables Vol C Tables 4.2.6.8 and 6.1.1.4'
P P 0.1023 0.0942 'International Tables Vol C Tables 4.2.6.8 and 6.1.1.4'
Cl Cl 0.1484 0.1585 'International Tables Vol C Tables 4.2.6.8 and 6.1.1.4'
Ni Ni 0.3393 1.1124 'International Tables Vol C Tables 4.2.6.8 and 6.1.1.4'

loop_
_geom_angle_atom_site_label_1
_geom_angle_atom_site_label_2
_geom_angle_atom_site_label_3
_geom_angle
C3_1 Ni1_1 O1_1 83.1(4)
C3_1 Ni1_1 P1_1 94.7(3)
O1_1 Ni1_1 P1_1 169.7(2)
C3_1 Ni1_1 P2_1 170.1(4)
O1_1 Ni1_1 P2_1 92.0(2)
P1_1 Ni1_1 P2_1 91.62(11)
C9_1 P1_1 C11_1 104.0(5)
C9_1 P1_1 C15_1 102.9(5)
C11_1 P1_1 C15_1 110.9(5)
C9_1 P1_1 Ni1_1 106.1(3)
C11_1 P1_1 Ni1_1 119.5(4)
C15_1 P1_1 Ni1_1 111.6(4)
C10_1 P2_1 C21_1 104.7(5)
C10_1 P2_1 C25_1 106.0(5)
C21_1 P2_1 C25_1 110.6(5)
C10_1 P2_1 Ni1_1 104.8(3)
C21_1 P2_1 Ni1_1 111.1(4)
C25_1 P2_1 Ni1_1 118.5(3)
C1_1 O1_1 Ni1_1 112.0(7)
O1_1 C1_1 O4_1 122.3(11)
O1_1 C1_1 C2_1 119.4(11)
O4_1 C1_1 C2_1 118.2(11)
C1_1 C2_1 C3_1 107.7(9)
C1_1 C2_1 H2A_1 110.2
C3_1 C2_1 H2A_1 110.2
C1_1 C2_1 H2B_1 110.2
C3_1 C2_1 H2B_1 110.2
H2A_1 C2_1 H2B_1 108.5
C2_1 C3_1 Ni1_1 107.6(7)
C2_1 C3_1 H3A_1 110.2
Ni1_1 C3_1 H3A_1 110.2
C2_1 C3_1 H3B_1 110.2
Ni1_1 C3_1 H3B_1 110.2
H3A_1 C3_1 H3B_1 108.5
C1_1 O4_1 C4_1 117.0(9)
O4_1 C4_1 H4A_1 109.5
O4_1 C4_1 H4B_1 109.5
H4A_1 C4_1 H4B_1 109.5
O4_1 C4_1 H4C_1 109.5
H4A_1 C4_1 H4C_1 109.5
H4B_1 C4_1 H4C_1 109.5
C10_1 C9_1 P1_1 112.9(7)
C10_1 C9_1 H9A_1 109.0
P1_1 C9_1 H9A_1 109.0
C10_1 C9_1 H9B_1 109.0
P1_1 C9_1 H9B_1 109.0
H9A_1 C9_1 H9B_1 107.8
C9_1 C10_1 P2_1 111.0(6)
C9_1 C10_1 H10A_1 109.4
P2_1 C10_1 H10A_1 109.4
C9_1 C10_1 H10B_1 109.4
P2_1 C10_1 H10B_1 109.4
H10A_1 C10_1 H10B_1 108.0
C13_1 C11_1 C12_1 107.5(9)
C13_1 C11_1 C14_1 109.7(9)
C12_1 C11_1 C14_1 106.7(9)
C13_1 C11_1 P1_1 113.0(7)
C12_1 C11_1 P1_1 106.6(7)
C14_1 C11_1 P1_1 113.0(8)
C11_1 C12_1 H12A_1 109.5
C11_1 C12_1 H12B_1 109.5
H12A_1 C12_1 H12B_1 109.5
C11_1 C12_1 H12C_1 109.5
H12A_1 C12_1 H12C_1 109.5
H12B_1 C12_1 H12C_1 109.5
C11_1 C13_1 H13A_1 109.5
C11_1 C13_1 H13B_1 109.5
H13A_1 C13_1 H13B_1 109.5
C11_1 C13_1 H13C_1 109.5
H13A_1 C13_1 H13C_1 109.5
H13B_1 C13_1 H13C_1 109.5
C11_1 C14_1 H14A_1 109.5
C11_1 C14_1 H14B_1 109.5
H14A_1 C14_1 H14B_1 109.5
C11_1 C14_1 H14C_1 109.5
H14A_1 C14_1 H14C_1 109.5
H14B_1 C14_1 H14C_1 109.5
C16_1 C15_1 C17_1 107.8(9)
C16_1 C15_1 C18_1 109.1(9)
C17_1 C15_1 C18_1 107.4(8)
C16_1 C15_1 P1_1 108.0(7)
C17_1 C15_1 P1_1 111.7(7)
C18_1 C15_1 P1_1 112.7(8)
C15_1 C16_1 H16A_1 109.5
C15_1 C16_1 H16B_1 109.5
H16A_1 C16_1 H16B_1 109.5
C15_1 C16_1 H16C_1 109.5
H16A_1 C16_1 H16C_1 109.5
H16B_1 C16_1 H16C_1 109.5
C15_1 C17_1 H17A_1 109.5
C15_1 C17_1 H17B_1 109.5
H17A_1 C17_1 H17B_1 109.5
C15_1 C17_1 H17C_1 109.5
H17A_1 C17_1 H17C_1 109.5
H17B_1 C17_1 H17C_1 109.5
C15_1 C18_1 H18A_1 109.5
C15_1 C18_1 H18B_1 109.5
H18A_1 C18_1 H18B_1 109.5
C15_1 C18_1 H18C_1 109.5
H18A_1 C18_1 H18C_1 109.5
H18B_1 C18_1 H18C_1 109.5
C23_1 C21_1 C24_1 109.5(10)
C23_1 C21_1 C22_1 108.2(9)
C24_1 C21_1 C22_1 107.6(9)
C23_1 C21_1 P2_1 110.7(8)
C24_1 C21_1 P2_1 106.7(7)
C22_1 C21_1 P2_1 114.0(8)
C21_1 C22_1 H22A_1 109.5
C21_1 C22_1 H22B_1 109.5
H22A_1 C22_1 H22B_1 109.5
C21_1 C22_1 H22C_1 109.5
H22A_1 C22_1 H22C_1 109.5
H22B_1 C22_1 H22C_1 109.5
C21_1 C23_1 H23A_1 109.5
C21_1 C23_1 H23B_1 109.5
H23A_1 C23_1 H23B_1 109.5
C21_1 C23_1 H23C_1 109.5
H23A_1 C23_1 H23C_1 109.5
H23B_1 C23_1 H23C_1 109.5
C21_1 C24_1 H24A_1 109.5
C21_1 C24_1 H24B_1 109.5
H24A_1 C24_1 H24B_1 109.5
C21_1 C24_1 H24C_1 109.5
H24A_1 C24_1 H24C_1 109.5
H24B_1 C24_1 H24C_1 109.5
C26_1 C25_1 C27_1 110.8(9)
C26_1 C25_1 C28_1 107.1(9)
C27_1 C25_1 C28_1 108.8(9)
C26_1 C25_1 P2_1 112.3(7)
C27_1 C25_1 P2_1 110.2(8)
C28_1 C25_1 P2_1 107.5(7)
C25_1 C26_1 H26A_1 109.5
C25_1 C26_1 H26B_1 109.5
H26A_1 C26_1 H26B_1 109.5
C25_1 C26_1 H26C_1 109.5
H26A_1 C26_1 H26C_1 109.5
H26B_1 C26_1 H26C_1 109.5
C25_1 C27_1 H27A_1 109.5
C25_1 C27_1 H27B_1 109.5
H27A_1 C27_1 H27B_1 109.5
C25_1 C27_1 H27C_1 109.5
H27A_1 C27_1 H27C_1 109.5
H27B_1 C27_1 H27C_1 109.5
C25_1 C28_1 H28A_1 109.5
C25_1 C28_1 H28B_1 109.5
H28A_1 C28_1 H28B_1 109.5
C25_1 C28_1 H28C_1 109.5
H28A_1 C28_1 H28C_1 109.5
H28B_1 C28_1 H28C_1 109.5
C31_1 B1_1 C51_1 106.4(7)
C31_1 B1_1 C41_1 112.0(8)
C51_1 B1_1 C41_1 113.0(8)
C31_1 B1_1 C61_1 111.4(8)
C51_1 B1_1 C61_1 111.1(8)
C41_1 B1_1 C61_1 103.0(7)
C36_1 C31_1 C32_1 113.8(8)
C36_1 C31_1 B1_1 122.2(8)
C32_1 C31_1 B1_1 123.9(8)
C33_1 C32_1 C31_1 122.9(9)
C33_1 C32_1 H32_1 118.6
C31_1 C32_1 H32_1 118.6
C34_1 C33_1 C32_1 120.5(9)
C34_1 C33_1 C37_1 121.1(9)
C32_1 C33_1 C37_1 118.3(9)
C33_1 C34_1 C35_1 118.6(9)
C33_1 C34_1 H34_1 120.7
C35_1 C34_1 H34_1 120.7
C36_1 C35_1 C34_1 120.1(9)
C36_1 C35_1 C38_1 121.9(9)
C34_1 C35_1 C38_1 118.0(9)
C35_1 C36_1 C31_1 124.0(9)
C35_1 C36_1 H36_1 118.0
C31_1 C36_1 H36_1 118.0
F35B_1 C38_1 F35_1 126(2)
F35B_1 C38_1 F34_1 54.6(11)
F35_1 C38_1 F34_1 114.0(18)
F35B_1 C38_1 F34B_1 108.3(12)
F35_1 C38_1 F34B_1 29.6(16)
F34_1 C38_1 F34B_1 127.0(18)
F35B_1 C38_1 F36_1 45.3(10)
F35_1 C38_1 F36_1 103.1(15)
F34_1 C38_1 F36_1 99.0(13)
F34B_1 C38_1 F36_1 74.8(13)
F35B_1 C38_1 F36B_1 104.4(12)
F35_1 C38_1 F36B_1 75.3(16)
F34_1 C38_1 F36B_1 51.4(12)
F34B_1 C38_1 F36B_1 102.8(12)
F36_1 C38_1 F36B_1 142.1(13)
F35B_1 C38_1 C35_1 118.5(11)
F35_1 C38_1 C35_1 112.8(18)
F34_1 C38_1 C35_1 117.2(12)
F34B_1 C38_1 C35_1 114.5(13)
F36_1 C38_1 C35_1 108.6(13)
F36B_1 C38_1 C35_1 106.6(10)
C42_1 C41_1 C46_1 116.4(8)
C42_1 C41_1 B1_1 123.6(8)
C46_1 C41_1 B1_1 119.9(8)
C41_1 C42_1 C43_1 122.5(9)
C41_1 C42_1 H42_1 118.7
C43_1 C42_1 H42_1 118.7
C44_1 C43_1 C42_1 120.2(9)
C44_1 C43_1 C47_1 120.3(8)
C42_1 C43_1 C47_1 119.5(8)
C43_1 C44_1 C45_1 118.2(9)
C43_1 C44_1 H44_1 120.9
C45_1 C44_1 H44_1 120.9
C46_1 C45_1 C44_1 121.3(9)
C46_1 C45_1 C48_1 119.1(9)
C44_1 C45_1 C48_1 119.6(9)
C45_1 C46_1 C41_1 121.3(9)
C45_1 C46_1 H46_1 119.4
C41_1 C46_1 H46_1 119.4
F42_1 C47_1 F43_1 105.4(8)
F42_1 C47_1 F41_1 105.0(7)
F43_1 C47_1 F41_1 106.3(8)
F42_1 C47_1 C43_1 113.8(8)
F43_1 C47_1 C43_1 112.5(8)
F41_1 C47_1 C43_1 113.1(8)
F45_1 C48_1 F46_1 104.6(9)
F45_1 C48_1 F44_1 106.4(9)
F46_1 C48_1 F44_1 103.9(9)
F45_1 C48_1 C45_1 114.3(8)
F46_1 C48_1 C45_1 113.5(8)
F44_1 C48_1 C45_1 113.3(8)
C56_1 C51_1 C52_1 114.8(8)
C56_1 C51_1 B1_1 121.6(8)
C52_1 C51_1 B1_1 123.4(8)
C51_1 C52_1 C53_1 122.7(9)
C51_1 C52_1 H52_1 118.6
C53_1 C52_1 H52_1 118.6
C54_1 C53_1 C52_1 119.0(9)
C54_1 C53_1 C57_1 120.6(9)
C52_1 C53_1 C57_1 120.3(9)
C55_1 C54_1 C53_1 119.9(9)
C55_1 C54_1 H54_1 120.1
C53_1 C54_1 H54_1 120.0
C54_1 C55_1 C56_1 119.7(9)
C54_1 C55_1 C58_1 119.6(9)
C56_1 C55_1 C58_1 120.5(9)
C55_1 C56_1 C51_1 123.8(9)
C55_1 C56_1 H56_1 118.1
C51_1 C56_1 H56_1 118.1
F51B_1 C57_1 F52_1 50.4(12)
F51B_1 C57_1 F51_1 127.1(15)
F52_1 C57_1 F51_1 112.5(13)
F51B_1 C57_1 F52B_1 107.1(14)
F52_1 C57_1 F52B_1 135.1(15)
F51_1 C57_1 F52B_1 44.3(11)
F51B_1 C57_1 F53_1 52.1(12)
F52_1 C57_1 F53_1 101.6(11)
F51_1 C57_1 F53_1 103.8(13)
F52B_1 C57_1 F53_1 63.1(11)
F51B_1 C57_1 F53B_1 104.2(13)
F52_1 C57_1 F53B_1 60.4(10)
F51_1 C57_1 F53B_1 57.9(11)
F52B_1 C57_1 F53B_1 100.1(11)
F53_1 C57_1 F53B_1 136.1(12)
F51B_1 C57_1 C53_1 117.2(11)
F52_1 C57_1 C53_1 113.3(11)
F51_1 C57_1 C53_1 115.2(12)
F52B_1 C57_1 C53_1 111.6(12)
F53_1 C57_1 C53_1 108.9(10)
F53B_1 C57_1 C53_1 115.0(10)
F56_1 C58_1 F55_1 105.8(9)
F56_1 C58_1 F54_1 105.4(9)
F55_1 C58_1 F54_1 105.3(9)
F56_1 C58_1 C55_1 112.7(9)
F55_1 C58_1 C55_1 112.4(9)
F54_1 C58_1 C55_1 114.5(9)
C66_1 C61_1 C62_1 114.9(8)
C66_1 C61_1 B1_1 121.4(8)
C62_1 C61_1 B1_1 123.6(8)
C63_1 C62_1 C61_1 124.2(9)
C63_1 C62_1 H62_1 117.9
C61_1 C62_1 H62_1 117.9
C62_1 C63_1 C64_1 119.5(9)
C62_1 C63_1 C67_1 121.9(10)
C64_1 C63_1 C67_1 118.6(9)
C65_1 C64_1 C63_1 118.2(9)
C65_1 C64_1 H64_1 120.9
C63_1 C64_1 H64_1 120.9
C64_1 C65_1 C66_1 120.7(9)
C64_1 C65_1 C68_1 119.7(9)
C66_1 C65_1 C68_1 119.5(9)
C61_1 C66_1 C65_1 122.4(9)
C61_1 C66_1 H66_1 118.8
C65_1 C66_1 H66_1 118.8
F62_1 C67_1 F62B_1 126.5(18)
F62_1 C67_1 F63B_1 52.0(13)
F62B_1 C67_1 F63B_1 105.0(16)
F62_1 C67_1 F61_1 104.8(12)
F62B_1 C67_1 F61_1 56.3(16)
F63B_1 C67_1 F61_1 56.6(14)
F62_1 C67_1 F61B_1 52.8(11)
F62B_1 C67_1 F61B_1 105.5(17)
F63B_1 C67_1 F61B_1 103.0(16)
F61_1 C67_1 F61B_1 138.5(15)
F62_1 C67_1 F63_1 107.5(12)
F62B_1 C67_1 F63_1 47.7(17)
F63B_1 C67_1 F63_1 132.0(17)
F61_1 C67_1 F63_1 102.5(11)
F61B_1 C67_1 F63_1 62.4(14)
F62_1 C67_1 C63_1 115.8(10)
F62B_1 C67_1 C63_1 117.6(16)
F63B_1 C67_1 C63_1 115.2(16)
F61_1 C67_1 C63_1 112.3(11)
F61B_1 C67_1 C63_1 109.1(14)
F63_1 C67_1 C63_1 112.8(11)
F64_1 C68_1 F64B_1 130.5(16)
F64_1 C68_1 F65_1 110.3(13)
F64B_1 C68_1 F65_1 47.2(17)
F64_1 C68_1 F65B_1 54.7(12)
F64B_1 C68_1 F65B_1 105.8(16)
F65_1 C68_1 F65B_1 134.5(16)
F64_1 C68_1 F66_1 108.1(13)
F64B_1 C68_1 F66_1 56.8(17)
F65_1 C68_1 F66_1 102.9(10)
F65B_1 C68_1 F66_1 56.3(13)
F64_1 C68_1 F66B_1 49.8(11)
F64B_1 C68_1 F66B_1 105.5(16)
F65_1 C68_1 F66B_1 64.5(12)
F65B_1 C68_1 F66B_1 101.2(13)
F66_1 C68_1 F66B_1 136.4(14)
F64_1 C68_1 C65_1 113.0(12)
F64B_1 C68_1 C65_1 116.2(14)
F65_1 C68_1 C65_1 110.0(10)
F65B_1 C68_1 C65_1 115.3(15)
F66_1 C68_1 C65_1 112.0(10)
F66B_1 C68_1 C65_1 111.5(13)
F33_1 C37_1 F31_1 106.1(8)
F33_1 C37_1 F32_1 104.5(8)
F31_1 C37_1 F32_1 103.3(8)
F33_1 C37_1 C33_1 114.2(8)
F31_1 C37_1 C33_1 113.8(8)
F32_1 C37_1 C33_1 113.9(8)
O1_2 Ni1_2 C3_2 84.7(4)
O1_2 Ni1_2 P1_2 171.8(2)
C3_2 Ni1_2 P1_2 92.2(3)
O1_2 Ni1_2 P2_2 91.6(2)
C3_2 Ni1_2 P2_2 171.6(4)
P1_2 Ni1_2 P2_2 92.45(11)
C9_2 P1_2 C11_2 106.5(5)
C9_2 P1_2 C15_2 101.4(5)
C11_2 P1_2 C15_2 109.6(5)
C9_2 P1_2 Ni1_2 105.9(3)
C11_2 P1_2 Ni1_2 111.9(4)
C15_2 P1_2 Ni1_2 120.2(4)
C10_2 P2_2 C25_2 108.1(5)
C10_2 P2_2 C21_2 102.5(5)
C25_2 P2_2 C21_2 109.8(5)
C10_2 P2_2 Ni1_2 105.1(3)
C25_2 P2_2 Ni1_2 111.8(3)
C21_2 P2_2 Ni1_2 118.5(4)
C1_2 O1_2 Ni1_2 113.6(7)
O1_2 C1_2 O4_2 123.5(11)
O1_2 C1_2 C2_2 121.1(11)
O4_2 C1_2 C2_2 115.4(10)
C1_2 C2_2 C3_2 106.2(9)
C1_2 C2_2 H2A_2 110.5
C3_2 C2_2 H2A_2 110.5
C1_2 C2_2 H2B_2 110.5
C3_2 C2_2 H2B_2 110.5
H2A_2 C2_2 H2B_2 108.7
C2_2 C3_2 Ni1_2 106.4(7)
C2_2 C3_2 H3A_2 110.5
Ni1_2 C3_2 H3A_2 110.5
C2_2 C3_2 H3B_2 110.5
Ni1_2 C3_2 H3B_2 110.5
H3A_2 C3_2 H3B_2 108.6
C1_2 O4_2 C4_2 115.3(9)
O4_2 C4_2 H4A_2 109.5
O4_2 C4_2 H4B_2 109.5
H4A_2 C4_2 H4B_2 109.5
O4_2 C4_2 H4C_2 109.5
H4A_2 C4_2 H4C_2 109.5
H4B_2 C4_2 H4C_2 109.5
C10_2 C9_2 P1_2 114.7(7)
C10_2 C9_2 H9A_2 108.6
P1_2 C9_2 H9A_2 108.6
C10_2 C9_2 H9B_2 108.6
P1_2 C9_2 H9B_2 108.6
H9A_2 C9_2 H9B_2 107.6
C9_2 C10_2 P2_2 112.1(7)
C9_2 C10_2 H10A_2 109.2
P2_2 C10_2 H10A_2 109.2
C9_2 C10_2 H10B_2 109.2
P2_2 C10_2 H10B_2 109.2
H10A_2 C10_2 H10B_2 107.9
C12_2 C11_2 C13_2 110.8(10)
C12_2 C11_2 C14_2 107.0(10)
C13_2 C11_2 C14_2 107.7(9)
C12_2 C11_2 P1_2 111.8(8)
C13_2 C11_2 P1_2 113.0(8)
C14_2 C11_2 P1_2 106.2(8)
C11_2 C12_2 H12A_2 109.5
C11_2 C12_2 H12B_2 109.5
H12A_2 C12_2 H12B_2 109.5
C11_2 C12_2 H12C_2 109.5
H12A_2 C12_2 H12C_2 109.5
H12B_2 C12_2 H12C_2 109.5
C11_2 C13_2 H13A_2 109.5
C11_2 C13_2 H13B_2 109.5
H13A_2 C13_2 H13B_2 109.5
C11_2 C13_2 H13C_2 109.5
H13A_2 C13_2 H13C_2 109.5
H13B_2 C13_2 H13C_2 109.5
C11_2 C14_2 H14A_2 109.5
C11_2 C14_2 H14B_2 109.5
H14A_2 C14_2 H14B_2 109.5
C11_2 C14_2 H14C_2 109.5
H14A_2 C14_2 H14C_2 109.5
H14B_2 C14_2 H14C_2 109.5
C18_2 C15_2 C16_2 109.9(10)
C18_2 C15_2 C17_2 106.6(10)
C16_2 C15_2 C17_2 107.8(9)
C18_2 C15_2 P1_2 107.1(7)
C16_2 C15_2 P1_2 113.2(8)
C17_2 C15_2 P1_2 112.2(8)
C15_2 C16_2 H16A_2 109.5
C15_2 C16_2 H16B_2 109.5
H16A_2 C16_2 H16B_2 109.5
C15_2 C16_2 H16C_2 109.5
H16A_2 C16_2 H16C_2 109.5
H16B_2 C16_2 H16C_2 109.5
C15_2 C17_2 H17A_2 109.5
C15_2 C17_2 H17B_2 109.5
H17A_2 C17_2 H17B_2 109.5
C15_2 C17_2 H17C_2 109.5
H17A_2 C17_2 H17C_2 109.5
H17B_2 C17_2 H17C_2 109.5
C15_2 C18_2 H18A_2 109.5
C15_2 C18_2 H18B_2 109.5
H18A_2 C18_2 H18B_2 109.5
C15_2 C18_2 H18C_2 109.5
H18A_2 C18_2 H18C_2 109.5
H18B_2 C18_2 H18C_2 109.5
C24_2 C21_2 C22_2 108.5(9)
C24_2 C21_2 C23_2 109.3(9)
C22_2 C21_2 C23_2 107.2(9)
C24_2 C21_2 P2_2 113.3(8)
C22_2 C21_2 P2_2 107.4(7)
C23_2 C21_2 P2_2 110.8(7)
C21_2 C22_2 H22A_2 109.5
C21_2 C22_2 H22B_2 109.5
H22A_2 C22_2 H22B_2 109.5
C21_2 C22_2 H22C_2 109.5
H22A_2 C22_2 H22C_2 109.5
H22B_2 C22_2 H22C_2 109.5
C21_2 C23_2 H23A_2 109.5
C21_2 C23_2 H23B_2 109.5
H23A_2 C23_2 H23B_2 109.5
C21_2 C23_2 H23C_2 109.5
H23A_2 C23_2 H23C_2 109.5
H23B_2 C23_2 H23C_2 109.5
C21_2 C24_2 H24A_2 109.5
C21_2 C24_2 H24B_2 109.5
H24A_2 C24_2 H24B_2 109.5
C21_2 C24_2 H24C_2 109.5
H24A_2 C24_2 H24C_2 109.5
H24B_2 C24_2 H24C_2 109.5
C28_2 C25_2 C27_2 109.5(9)
C28_2 C25_2 C26_2 107.0(10)
C27_2 C25_2 C26_2 106.9(9)
C28_2 C25_2 P2_2 110.2(7)
C27_2 C25_2 P2_2 115.5(8)
C26_2 C25_2 P2_2 107.4(7)
C25_2 C26_2 H26A_2 109.5
C25_2 C26_2 H26B_2 109.5
H26A_2 C26_2 H26B_2 109.5
C25_2 C26_2 H26C_2 109.5
H26A_2 C26_2 H26C_2 109.5
H26B_2 C26_2 H26C_2 109.5
C25_2 C27_2 H27A_2 109.5
C25_2 C27_2 H27B_2 109.5
H27A_2 C27_2 H27B_2 109.5
C25_2 C27_2 H27C_2 109.5
H27A_2 C27_2 H27C_2 109.5
H27B_2 C27_2 H27C_2 109.5
C25_2 C28_2 H28A_2 109.5
C25_2 C28_2 H28B_2 109.5
H28A_2 C28_2 H28B_2 109.5
C25_2 C28_2 H28C_2 109.5
H28A_2 C28_2 H28C_2 109.5
H28B_2 C28_2 H28C_2 109.5
C51_2 B1_2 C61_2 113.5(8)
C51_2 B1_2 C31_2 104.8(8)
C61_2 B1_2 C31_2 110.6(8)
C51_2 B1_2 C41_2 112.7(8)
C61_2 B1_2 C41_2 105.3(8)
C31_2 B1_2 C41_2 110.1(8)
C36_2 C31_2 C32_2 115.7(9)
C36_2 C31_2 B1_2 123.3(8)
C32_2 C31_2 B1_2 120.7(8)
C33_2 C32_2 C31_2 122.7(9)
C33_2 C32_2 H32_2 118.6
C31_2 C32_2 H32_2 118.6
C32_2 C33_2 C34_2 120.0(9)
C32_2 C33_2 C37_2 119.7(9)
C34_2 C33_2 C37_2 120.2(9)
C33_2 C34_2 C35_2 118.2(9)
C33_2 C34_2 H34_2 120.9
C35_2 C34_2 H34_2 120.9
C36_2 C35_2 C34_2 120.2(9)
C36_2 C35_2 C38_2 122.1(9)
C34_2 C35_2 C38_2 117.7(9)
C31_2 C36_2 C35_2 123.0(9)
C31_2 C36_2 H36_2 118.5
C35_2 C36_2 H36_2 118.5
F31B_2 C37_2 F31_2 126.3(16)
F31B_2 C37_2 F33B_2 107.1(15)
F31_2 C37_2 F33B_2 53.2(11)
F31B_2 C37_2 F33_2 49.3(14)
F31_2 C37_2 F33_2 106.5(12)
F33B_2 C37_2 F33_2 136.2(13)
F31B_2 C37_2 F32B_2 105.6(15)
F31_2 C37_2 F32B_2 49.5(10)
F33B_2 C37_2 F32B_2 101.3(13)
F33_2 C37_2 F32B_2 62.6(11)
F31B_2 C37_2 F32_2 52.1(13)
F31_2 C37_2 F32_2 106.0(11)
F33B_2 C37_2 F32_2 60.0(12)
F33_2 C37_2 F32_2 99.8(10)
F32B_2 C37_2 F32_2 133.0(14)
F31B_2 C37_2 C33_2 118.3(14)
F31_2 C37_2 C33_2 115.4(11)
F33B_2 C37_2 C33_2 110.2(12)
F33_2 C37_2 C33_2 113.5(10)
F32B_2 C37_2 C33_2 112.8(13)
F32_2 C37_2 C33_2 114.1(10)
F36_2 C38_2 F36B_2 122(3)
F36_2 C38_2 F34_2 108.3(19)
F36B_2 C38_2 F34_2 68.7(14)
F36_2 C38_2 F34B_2 23(2)
F36B_2 C38_2 F34B_2 107.2(15)
F34_2 C38_2 F34B_2 122(3)
F36_2 C38_2 F35_2 104.3(17)
F36B_2 C38_2 F35_2 35.5(12)
F34_2 C38_2 F35_2 103.4(15)
F34B_2 C38_2 F35_2 82.8(18)
F36_2 C38_2 F35B_2 81(2)
F36B_2 C38_2 F35B_2 105.4(12)
F34_2 C38_2 F35B_2 37.9(15)
F34B_2 C38_2 F35B_2 102.0(14)
F35_2 C38_2 F35B_2 136.9(14)
F36_2 C38_2 C35_2 113(2)
F36B_2 C38_2 C35_2 118.4(13)
F34_2 C38_2 C35_2 119.3(18)
F34B_2 C38_2 C35_2 112.9(17)
F35_2 C38_2 C35_2 107.6(14)
F35B_2 C38_2 C35_2 109.5(12)
C42_2 C41_2 C46_2 115.5(8)
C42_2 C41_2 B1_2 122.8(8)
C46_2 C41_2 B1_2 121.6(8)
C43_2 C42_2 C41_2 123.6(9)
C43_2 C42_2 H42_2 118.2
C41_2 C42_2 H42_2 118.2
C42_2 C43_2 C44_2 121.3(10)
C42_2 C43_2 C47_2 120.0(9)
C44_2 C43_2 C47_2 118.7(9)
C43_2 C44_2 C45_2 117.5(9)
C43_2 C44_2 H44_2 121.2
C45_2 C44_2 H44_2 121.2
C46_2 C45_2 C44_2 120.8(9)
C46_2 C45_2 C48_2 121.0(9)
C44_2 C45_2 C48_2 118.2(9)
C45_2 C46_2 C41_2 121.2(9)
C45_2 C46_2 H46_2 119.4
C41_2 C46_2 H46_2 119.4
F43B_2 C47_2 F42_2 53.7(14)
F43B_2 C47_2 F42B_2 110.8(17)
F42_2 C47_2 F42B_2 118.9(18)
F43B_2 C47_2 F43_2 142.0(17)
F42_2 C47_2 F43_2 109.0(13)
F42B_2 C47_2 F43_2 42.7(16)
F43B_2 C47_2 F41B_2 104.1(16)
F42_2 C47_2 F41B_2 50.4(12)
F42B_2 C47_2 F41B_2 105.5(17)
F43_2 C47_2 F41B_2 69.9(15)
F43B_2 C47_2 F41_2 57.5(16)
F42_2 C47_2 F41_2 102.9(12)
F42B_2 C47_2 F41_2 61.2(16)
F43_2 C47_2 F41_2 103.9(12)
F41B_2 C47_2 F41_2 142.8(16)
F43B_2 C47_2 C43_2 107.4(15)
F42_2 C47_2 C43_2 118.0(11)
F42B_2 C47_2 C43_2 122.7(17)
F43_2 C47_2 C43_2 110.4(11)
F41B_2 C47_2 C43_2 104.6(15)
F41_2 C47_2 C43_2 111.6(10)
F46_2 C48_2 F44_2 105.5(10)
F46_2 C48_2 F45_2 104.0(10)
F44_2 C48_2 F45_2 103.5(10)
F46_2 C48_2 C45_2 115.1(9)
F44_2 C48_2 C45_2 113.2(9)
F45_2 C48_2 C45_2 114.4(9)
C52_2 C51_2 C56_2 115.6(8)
C52_2 C51_2 B1_2 123.0(8)
C56_2 C51_2 B1_2 120.9(8)
C51_2 C52_2 C53_2 121.8(9)
C51_2 C52_2 H52_2 119.1
C53_2 C52_2 H52_2 119.1
C54_2 C53_2 C52_2 120.8(9)
C54_2 C53_2 C57_2 119.4(9)
C52_2 C53_2 C57_2 119.8(9)
C55_2 C54_2 C53_2 118.5(9)
C55_2 C54_2 H54_2 120.7
C53_2 C54_2 H54_2 120.7
C54_2 C55_2 C56_2 119.9(9)
C54_2 C55_2 C58_2 121.0(9)
C56_2 C55_2 C58_2 119.0(9)
C55_2 C56_2 C51_2 123.4(9)
C55_2 C56_2 H56_2 118.3
C51_2 C56_2 H56_2 118.3
F51B_2 C57_2 F51_2 114(2)
F51B_2 C57_2 F52B_2 110.1(14)
F51_2 C57_2 F52B_2 70.7(13)
F51B_2 C57_2 F53B_2 106.6(16)
F51_2 C57_2 F53B_2 30.3(13)
F52B_2 C57_2 F53B_2 100.9(12)
F51B_2 C57_2 F53_2 71.0(14)
F51_2 C57_2 F53_2 109.4(13)
F52B_2 C57_2 F53_2 46.9(10)
F53B_2 C57_2 F53_2 137.1(14)
F51B_2 C57_2 F52_2 29.5(16)
F51_2 C57_2 F52_2 106.4(14)
F52B_2 C57_2 F52_2 136.9(14)
F53B_2 C57_2 F52_2 86.8(14)
F53_2 C57_2 F52_2 100.4(11)
F51B_2 C57_2 C53_2 120.5(16)
F51_2 C57_2 C53_2 119.4(14)
F52B_2 C57_2 C53_2 110.8(11)
F53B_2 C57_2 C53_2 105.9(12)
F53_2 C57_2 C53_2 111.8(11)
F52_2 C57_2 C53_2 107.5(11)
F56_2 C58_2 F55_2 105.4(8)
F56_2 C58_2 F54_2 106.5(8)
F55_2 C58_2 F54_2 104.9(8)
F56_2 C58_2 C55_2 114.2(8)
F55_2 C58_2 C55_2 111.8(8)
F54_2 C58_2 C55_2 113.3(8)
C66_2 C61_2 C62_2 114.4(9)
C66_2 C61_2 B1_2 121.5(8)
C62_2 C61_2 B1_2 124.0(9)
C63_2 C62_2 C61_2 122.8(9)
C63_2 C62_2 H62_2 118.6
C61_2 C62_2 H62_2 118.6
C64_2 C63_2 C62_2 120.0(10)
C64_2 C63_2 C67_2 119.5(10)
C62_2 C63_2 C67_2 120.4(9)
C63_2 C64_2 C65_2 118.8(10)
C63_2 C64_2 H64_2 120.6
C65_2 C64_2 H64_2 120.6
C64_2 C65_2 C66_2 120.6(9)
C64_2 C65_2 C68_2 120.8(9)
C66_2 C65_2 C68_2 118.6(9)
C65_2 C66_2 C61_2 123.3(9)
C65_2 C66_2 H66_2 118.4
C61_2 C66_2 H66_2 118.4
F61_2 C67_2 F62_2 105.1(9)
F61_2 C67_2 F63_2 105.5(9)
F62_2 C67_2 F63_2 103.1(9)
F61_2 C67_2 C63_2 117.0(9)
F62_2 C67_2 C63_2 111.6(8)
F63_2 C67_2 C63_2 113.4(9)
F64_2 C68_2 F66_2 106.4(9)
F64_2 C68_2 F65_2 105.0(9)
F66_2 C68_2 F65_2 102.6(9)
F64_2 C68_2 C65_2 114.7(9)
F66_2 C68_2 C65_2 113.2(9)
F65_2 C68_2 C65_2 113.8(9)
Cl1 C71 Cl2 112.4(10)
Cl1 C71 H71A 109.1
Cl2 C71 H71A 109.1
Cl1 C71 H71B 109.1
Cl2 C71 H71B 109.1
H71A C71 H71B 107.8

loop_
_geom_bond_atom_site_label_1
_geom_bond_atom_site_label_2
_geom_bond_distance
Ni1_1 C3_1 1.926(9)
Ni1_1 O1_1 1.952(7)
Ni1_1 P1_1 2.154(3)
Ni1_1 P2_1 2.254(3)
P1_1 C9_1 1.854(9)
P1_1 C11_1 1.870(10)
P1_1 C15_1 1.893(11)
P2_1 C10_1 1.841(9)
P2_1 C21_1 1.875(11)
P2_1 C25_1 1.890(10)
O1_1 C1_1 1.258(12)
C1_1 O4_1 1.304(12)
C1_1 C2_1 1.459(14)
C2_1 C3_1 1.493(14)
C2_1 H2A_1 0.9900
C2_1 H2B_1 0.9900
C3_1 H3A_1 0.9900
C3_1 H3B_1 0.9900
O4_1 C4_1 1.454(13)
C4_1 H4A_1 0.9800
C4_1 H4B_1 0.9800
C4_1 H4C_1 0.9800
C9_1 C10_1 1.538(12)
C9_1 H9A_1 0.9900
C9_1 H9B_1 0.9900
C10_1 H10A_1 0.9900
C10_1 H10B_1 0.9900
C11_1 C13_1 1.535(13)
C11_1 C12_1 1.536(14)
C11_1 C14_1 1.547(13)
C12_1 H12A_1 0.9800
C12_1 H12B_1 0.9800
C12_1 H12C_1 0.9800
C13_1 H13A_1 0.9800
C13_1 H13B_1 0.9800
C13_1 H13C_1 0.9800
C14_1 H14A_1 0.9800
C14_1 H14B_1 0.9800
C14_1 H14C_1 0.9800
C15_1 C16_1 1.516(14)
C15_1 C17_1 1.530(13)
C15_1 C18_1 1.540(14)
C16_1 H16A_1 0.9800
C16_1 H16B_1 0.9800
C16_1 H16C_1 0.9800
C17_1 H17A_1 0.9800
C17_1 H17B_1 0.9800
C17_1 H17C_1 0.9800
C18_1 H18A_1 0.9800
C18_1 H18B_1 0.9800
C18_1 H18C_1 0.9800
C21_1 C23_1 1.511(14)
C21_1 C24_1 1.554(14)
C21_1 C22_1 1.566(14)
C22_1 H22A_1 0.9800
C22_1 H22B_1 0.9800
C22_1 H22C_1 0.9800
C23_1 H23A_1 0.9800
C23_1 H23B_1 0.9800
C23_1 H23C_1 0.9800
C24_1 H24A_1 0.9800
C24_1 H24B_1 0.9800
C24_1 H24C_1 0.9800
C25_1 C26_1 1.518(13)
C25_1 C27_1 1.522(14)
C25_1 C28_1 1.543(14)
C26_1 H26A_1 0.9800
C26_1 H26B_1 0.9800
C26_1 H26C_1 0.9800
C27_1 H27A_1 0.9800
C27_1 H27B_1 0.9800
C27_1 H27C_1 0.9800
C28_1 H28A_1 0.9800
C28_1 H28B_1 0.9800
C28_1 H28C_1 0.9800
B1_1 C31_1 1.634(14)
B1_1 C51_1 1.635(13)
B1_1 C41_1 1.655(14)
B1_1 C61_1 1.660(14)
C31_1 C36_1 1.406(11)
C31_1 C32_1 1.413(11)
C32_1 C33_1 1.390(12)
C32_1 H32_1 0.9500
C33_1 C34_1 1.368(12)
C33_1 C37_1 1.466(13)
C34_1 C35_1 1.397(12)
C34_1 H34_1 0.9500
C35_1 C36_1 1.362(12)
C35_1 C38_1 1.490(13)
C36_1 H36_1 0.9500
C38_1 F35B_1 1.283(11)
C38_1 F35_1 1.293(13)
C38_1 F34_1 1.296(12)
C38_1 F34B_1 1.297(12)
C38_1 F36_1 1.362(12)
C38_1 F36B_1 1.365(11)
C41_1 C42_1 1.383(11)
C41_1 C46_1 1.403(12)
C42_1 C43_1 1.386(11)
C42_1 H42_1 0.9500
C43_1 C44_1 1.379(12)
C43_1 C47_1 1.490(13)
C44_1 C45_1 1.384(12)
C44_1 H44_1 0.9500
C45_1 C46_1 1.375(11)
C45_1 C48_1 1.489(13)
C46_1 H46_1 0.9500
C47_1 F42_1 1.320(8)
C47_1 F43_1 1.320(9)
C47_1 F41_1 1.329(9)
C48_1 F45_1 1.304(9)
C48_1 F46_1 1.305(9)
C48_1 F44_1 1.312(9)
C51_1 C56_1 1.384(11)
C51_1 C52_1 1.394(11)
C52_1 C53_1 1.400(12)
C52_1 H52_1 0.9500
C53_1 C54_1 1.377(12)
C53_1 C57_1 1.473(13)
C54_1 C55_1 1.365(12)
C54_1 H54_1 0.9500
C55_1 C56_1 1.375(12)
C55_1 C58_1 1.488(13)
C56_1 H56_1 0.9500
C57_1 F51B_1 1.299(12)
C57_1 F52_1 1.307(11)
C57_1 F51_1 1.304(11)
C57_1 F52B_1 1.315(12)
C57_1 F53_1 1.329(11)
C57_1 F53B_1 1.347(11)
C58_1 F56_1 1.319(10)
C58_1 F55_1 1.321(9)
C58_1 F54_1 1.332(9)
C61_1 C66_1 1.390(12)
C61_1 C62_1 1.404(12)
C62_1 C63_1 1.367(12)
C62_1 H62_1 0.9500
C63_1 C64_1 1.401(13)
C63_1 C67_1 1.455(14)
C64_1 C65_1 1.388(12)
C64_1 H64_1 0.9500
C65_1 C66_1 1.393(12)
C65_1 C68_1 1.503(13)
C66_1 H66_1 0.9500
C67_1 F62_1 1.310(11)
C67_1 F62B_1 1.315(13)
C67_1 F63B_1 1.317(13)
C67_1 F61_1 1.319(11)
C67_1 F61B_1 1.328(12)
C67_1 F63_1 1.334(11)
C68_1 F64_1 1.287(11)
C68_1 F64B_1 1.293(13)
C68_1 F65_1 1.309(11)
C68_1 F65B_1 1.318(13)
C68_1 F66_1 1.325(11)
C68_1 F66B_1 1.339(12)
C37_1 F33_1 1.311(9)
C37_1 F31_1 1.331(9)
C37_1 F32_1 1.336(9)
Ni1_2 O1_2 1.930(6)
Ni1_2 C3_2 1.937(10)
Ni1_2 P1_2 2.150(3)
Ni1_2 P2_2 2.254(3)
P1_2 C9_2 1.855(10)
P1_2 C11_2 1.886(12)
P1_2 C15_2 1.907(11)
P2_2 C10_2 1.838(10)
P2_2 C25_2 1.856(10)
P2_2 C21_2 1.891(10)
O1_2 C1_2 1.194(11)
C1_2 O4_2 1.324(12)
C1_2 C2_2 1.488(14)
C2_2 C3_2 1.521(14)
C2_2 H2A_2 0.9900
C2_2 H2B_2 0.9900
C3_2 H3A_2 0.9900
C3_2 H3B_2 0.9900
O4_2 C4_2 1.460(12)
C4_2 H4A_2 0.9800
C4_2 H4B_2 0.9800
C4_2 H4C_2 0.9800
C9_2 C10_2 1.540(13)
C9_2 H9A_2 0.9900
C9_2 H9B_2 0.9900
C10_2 H10A_2 0.9900
C10_2 H10B_2 0.9900
C11_2 C12_2 1.521(15)
C11_2 C13_2 1.540(15)
C11_2 C14_2 1.558(15)
C12_2 H12A_2 0.9800
C12_2 H12B_2 0.9800
C12_2 H12C_2 0.9800
C13_2 H13A_2 0.9800
C13_2 H13B_2 0.9800
C13_2 H13C_2 0.9800
C14_2 H14A_2 0.9800
C14_2 H14B_2 0.9800
C14_2 H14C_2 0.9800
C15_2 C18_2 1.509(15)
C15_2 C16_2 1.523(14)
C15_2 C17_2 1.528(14)
C16_2 H16A_2 0.9800
C16_2 H16B_2 0.9800
C16_2 H16C_2 0.9800
C17_2 H17A_2 0.9800
C17_2 H17B_2 0.9800
C17_2 H17C_2 0.9800
C18_2 H18A_2 0.9800
C18_2 H18B_2 0.9800
C18_2 H18C_2 0.9800
C21_2 C24_2 1.520(13)
C21_2 C22_2 1.533(14)
C21_2 C23_2 1.537(14)
C22_2 H22A_2 0.9800
C22_2 H22B_2 0.9800
C22_2 H22C_2 0.9800
C23_2 H23A_2 0.9800
C23_2 H23B_2 0.9800
C23_2 H23C_2 0.9800
C24_2 H24A_2 0.9800
C24_2 H24B_2 0.9800
C24_2 H24C_2 0.9800
C25_2 C28_2 1.529(14)
C25_2 C27_2 1.543(13)
C25_2 C26_2 1.549(14)
C26_2 H26A_2 0.9800
C26_2 H26B_2 0.9800
C26_2 H26C_2 0.9800
C27_2 H27A_2 0.9800
C27_2 H27B_2 0.9800
C27_2 H27C_2 0.9800
C28_2 H28A_2 0.9800
C28_2 H28B_2 0.9800
C28_2 H28C_2 0.9800
B1_2 C51_2 1.622(14)
B1_2 C61_2 1.638(14)
B1_2 C31_2 1.653(14)
B1_2 C41_2 1.670(14)
C31_2 C36_2 1.378(12)
C31_2 C32_2 1.406(12)
C32_2 C33_2 1.381(12)
C32_2 H32_2 0.9500
C33_2 C34_2 1.390(12)
C33_2 C37_2 1.451(13)
C34_2 C35_2 1.399(12)
C34_2 H34_2 0.9500
C35_2 C36_2 1.380(12)
C35_2 C38_2 1.500(13)
C36_2 H36_2 0.9500
C37_2 F31B_2 1.296(12)
C37_2 F31_2 1.297(11)
C37_2 F33B_2 1.315(12)
C37_2 F33_2 1.316(11)
C37_2 F32B_2 1.327(12)
C37_2 F32_2 1.331(11)
C38_2 F36_2 1.312(13)
C38_2 F36B_2 1.313(12)
C38_2 F34_2 1.316(13)
C38_2 F34B_2 1.317(12)
C38_2 F35_2 1.336(12)
C38_2 F35B_2 1.343(12)
C41_2 C42_2 1.384(12)
C41_2 C46_2 1.412(12)
C42_2 C43_2 1.361(12)
C42_2 H42_2 0.9500
C43_2 C44_2 1.368(13)
C43_2 C47_2 1.499(14)
C44_2 C45_2 1.409(13)
C44_2 H44_2 0.9500
C45_2 C46_2 1.385(12)
C45_2 C48_2 1.470(14)
C46_2 H46_2 0.9500
C47_2 F43B_2 1.299(12)
C47_2 F42_2 1.300(11)
C47_2 F42B_2 1.301(13)
C47_2 F43_2 1.314(11)
C47_2 F41B_2 1.341(12)
C47_2 F41_2 1.359(11)
C48_2 F46_2 1.296(10)
C48_2 F44_2 1.314(10)
C48_2 F45_2 1.324(10)
C51_2 C52_2 1.392(11)
C51_2 C56_2 1.398(12)
C52_2 C53_2 1.401(12)
C52_2 H52_2 0.9500
C53_2 C54_2 1.400(12)
C53_2 C57_2 1.500(13)
C54_2 C55_2 1.369(12)
C54_2 H54_2 0.9500
C55_2 C56_2 1.397(12)
C55_2 C58_2 1.477(13)
C56_2 H56_2 0.9500
C57_2 F51B_2 1.301(13)
C57_2 F51_2 1.313(12)
C57_2 F52B_2 1.337(12)
C57_2 F53B_2 1.346(12)
C57_2 F53_2 1.346(11)
C57_2 F52_2 1.351(11)
C58_2 F56_2 1.319(9)
C58_2 F55_2 1.324(9)
C58_2 F54_2 1.337(9)
C61_2 C66_2 1.387(12)
C61_2 C62_2 1.398(12)
C62_2 C63_2 1.394(13)
C62_2 H62_2 0.9500
C63_2 C64_2 1.364(13)
C63_2 C67_2 1.483(14)
C64_2 C65_2 1.371(12)
C64_2 H64_2 0.9500
C65_2 C66_2 1.374(12)
C65_2 C68_2 1.491(14)
C66_2 H66_2 0.9500
C67_2 F61_2 1.304(9)
C67_2 F62_2 1.320(9)
C67_2 F63_2 1.339(9)
C68_2 F64_2 1.307(9)
C68_2 F66_2 1.322(9)
C68_2 F65_2 1.330(9)
C71 Cl1 1.705(17)
C71 Cl2 1.733(15)
C71 H71A 0.9900
C71 H71B 0.9900

loop_
_geom_torsion_atom_site_label_1
_geom_torsion_atom_site_label_2
_geom_torsion_atom_site_label_3
_geom_torsion_atom_site_label_4
_geom_torsion
C3_1 Ni1_1 P1_1 C9_1 178.9(5)
O1_1 Ni1_1 P1_1 C9_1 101.9(13)
P2_1 Ni1_1 P1_1 C9_1 -8.7(4)
C3_1 Ni1_1 P1_1 C11_1 -64.2(5)
O1_1 Ni1_1 P1_1 C11_1 -141.2(13)
P2_1 Ni1_1 P1_1 C11_1 108.2(4)
C3_1 Ni1_1 P1_1 C15_1 67.5(5)
O1_1 Ni1_1 P1_1 C15_1 -9.5(14)
P2_1 Ni1_1 P1_1 C15_1 -120.1(4)
C3_1 Ni1_1 P2_1 C10_1 119(2)
O1_1 Ni1_1 P2_1 C10_1 179.2(4)
P1_1 Ni1_1 P2_1 C10_1 -10.5(4)
C3_1 Ni1_1 P2_1 C21_1 7(2)
O1_1 Ni1_1 P2_1 C21_1 66.7(4)
P1_1 Ni1_1 P2_1 C21_1 -122.9(4)
C3_1 Ni1_1 P2_1 C25_1 -123(2)
O1_1 Ni1_1 P2_1 C25_1 -63.0(5)
P1_1 Ni1_1 P2_1 C25_1 107.4(4)
C3_1 Ni1_1 O1_1 C1_1 -22.1(8)
P1_1 Ni1_1 O1_1 C1_1 55.9(17)
P2_1 Ni1_1 O1_1 C1_1 166.5(7)
Ni1_1 O1_1 C1_1 O4_1 -172.2(9)
Ni1_1 O1_1 C1_1 C2_1 9.2(13)
O1_1 C1_1 C2_1 C3_1 14.3(15)
O4_1 C1_1 C2_1 C3_1 -164.4(10)
C1_1 C2_1 C3_1 Ni1_1 -30.2(11)
O1_1 Ni1_1 C3_1 C2_1 28.5(8)
P1_1 Ni1_1 C3_1 C2_1 -141.4(7)
P2_1 Ni1_1 C3_1 C2_1 89(2)
O1_1 C1_1 O4_1 C4_1 1.0(17)
C2_1 C1_1 O4_1 C4_1 179.7(11)
C11_1 P1_1 C9_1 C10_1 -95.5(8)
C15_1 P1_1 C9_1 C10_1 148.8(7)
Ni1_1 P1_1 C9_1 C10_1 31.4(8)
P1_1 C9_1 C10_1 P2_1 -41.6(9)
C21_1 P2_1 C10_1 C9_1 148.8(7)
C25_1 P2_1 C10_1 C9_1 -94.2(7)
Ni1_1 P2_1 C10_1 C9_1 31.9(7)
C9_1 P1_1 C11_1 C13_1 170.6(8)
C15_1 P1_1 C11_1 C13_1 -79.4(9)
Ni1_1 P1_1 C11_1 C13_1 52.6(9)
C9_1 P1_1 C11_1 C12_1 52.7(8)
C15_1 P1_1 C11_1 C12_1 162.7(7)
Ni1_1 P1_1 C11_1 C12_1 -65.3(8)
C9_1 P1_1 C11_1 C14_1 -64.1(9)
C15_1 P1_1 C11_1 C14_1 45.9(9)
Ni1_1 P1_1 C11_1 C14_1 177.9(7)
C9_1 P1_1 C15_1 C16_1 -84.9(8)
C11_1 P1_1 C15_1 C16_1 164.4(7)
Ni1_1 P1_1 C15_1 C16_1 28.5(8)
C9_1 P1_1 C15_1 C17_1 156.7(8)
C11_1 P1_1 C15_1 C17_1 46.0(9)
Ni1_1 P1_1 C15_1 C17_1 -89.9(8)
C9_1 P1_1 C15_1 C18_1 35.7(8)
C11_1 P1_1 C15_1 C18_1 -75.0(8)
Ni1_1 P1_1 C15_1 C18_1 149.1(7)
C10_1 P2_1 C21_1 C23_1 166.5(8)
C25_1 P2_1 C21_1 C23_1 52.8(9)
Ni1_1 P2_1 C21_1 C23_1 -80.9(8)
C10_1 P2_1 C21_1 C24_1 -74.4(8)
C25_1 P2_1 C21_1 C24_1 171.9(8)
Ni1_1 P2_1 C21_1 C24_1 38.1(8)
C10_1 P2_1 C21_1 C22_1 44.2(9)
C25_1 P2_1 C21_1 C22_1 -69.5(9)
Ni1_1 P2_1 C21_1 C22_1 156.8(7)
C10_1 P2_1 C25_1 C26_1 -72.6(9)
C21_1 P2_1 C25_1 C26_1 40.3(9)
Ni1_1 P2_1 C25_1 C26_1 170.3(6)
C10_1 P2_1 C25_1 C27_1 163.4(7)
C21_1 P2_1 C25_1 C27_1 -83.7(8)
Ni1_1 P2_1 C25_1 C27_1 46.2(8)
C10_1 P2_1 C25_1 C28_1 45.0(8)
C21_1 P2_1 C25_1 C28_1 157.9(8)
Ni1_1 P2_1 C25_1 C28_1 -72.2(8)
C51_1 B1_1 C31_1 C36_1 81.7(10)
C41_1 B1_1 C31_1 C36_1 -42.2(11)
C61_1 B1_1 C31_1 C36_1 -157.0(8)
C51_1 B1_1 C31_1 C32_1 -94.7(10)
C41_1 B1_1 C31_1 C32_1 141.4(8)
C61_1 B1_1 C31_1 C32_1 26.6(12)
C36_1 C31_1 C32_1 C33_1 0.9(12)
B1_1 C31_1 C32_1 C33_1 177.5(8)
C31_1 C32_1 C33_1 C34_1 1.3(14)
C31_1 C32_1 C33_1 C37_1 177.4(8)
C32_1 C33_1 C34_1 C35_1 -1.9(14)
C37_1 C33_1 C34_1 C35_1 -177.9(8)
C33_1 C34_1 C35_1 C36_1 0.3(14)
C33_1 C34_1 C35_1 C38_1 178.4(8)
C34_1 C35_1 C36_1 C31_1 2.0(14)
C38_1 C35_1 C36_1 C31_1 -175.9(8)
C32_1 C31_1 C36_1 C35_1 -2.5(12)
B1_1 C31_1 C36_1 C35_1 -179.3(8)
C36_1 C35_1 C38_1 F35B_1 -148.4(19)
C34_1 C35_1 C38_1 F35B_1 34(2)
C36_1 C35_1 C38_1 F35_1 14(2)
C34_1 C35_1 C38_1 F35_1 -164(2)
C36_1 C35_1 C38_1 F34_1 149(2)
C34_1 C35_1 C38_1 F34_1 -29(2)
C36_1 C35_1 C38_1 F34B_1 -18.6(16)
C34_1 C35_1 C38_1 F34B_1 163.4(12)
C36_1 C35_1 C38_1 F36_1 -99.9(17)
C34_1 C35_1 C38_1 F36_1 82.1(16)
C36_1 C35_1 C38_1 F36B_1 94.4(16)
C34_1 C35_1 C38_1 F36B_1 -83.6(15)
C31_1 B1_1 C41_1 C42_1 -20.4(12)
C51_1 B1_1 C41_1 C42_1 -140.6(8)
C61_1 B1_1 C41_1 C42_1 99.4(10)
C31_1 B1_1 C41_1 C46_1 164.3(8)
C51_1 B1_1 C41_1 C46_1 44.1(11)
C61_1 B1_1 C41_1 C46_1 -75.9(10)
C46_1 C41_1 C42_1 C43_1 -0.6(13)
B1_1 C41_1 C42_1 C43_1 -176.0(8)
C41_1 C42_1 C43_1 C44_1 1.4(14)
C41_1 C42_1 C43_1 C47_1 -178.4(8)
C42_1 C43_1 C44_1 C45_1 -0.2(13)
C47_1 C43_1 C44_1 C45_1 179.6(8)
C43_1 C44_1 C45_1 C46_1 -1.7(14)
C43_1 C44_1 C45_1 C48_1 179.9(8)
C44_1 C45_1 C46_1 C41_1 2.6(14)
C48_1 C45_1 C46_1 C41_1 -179.0(8)
C42_1 C41_1 C46_1 C45_1 -1.4(12)
B1_1 C41_1 C46_1 C45_1 174.2(8)
C44_1 C43_1 C47_1 F42_1 -1.4(12)
C42_1 C43_1 C47_1 F42_1 178.4(8)
C44_1 C43_1 C47_1 F43_1 -121.2(9)
C42_1 C43_1 C47_1 F43_1 58.6(11)
C44_1 C43_1 C47_1 F41_1 118.3(9)
C42_1 C43_1 C47_1 F41_1 -61.9(11)
C46_1 C45_1 C48_1 F45_1 35.7(13)
C44_1 C45_1 C48_1 F45_1 -145.8(9)
C46_1 C45_1 C48_1 F46_1 -84.1(11)
C44_1 C45_1 C48_1 F46_1 94.4(11)
C46_1 C45_1 C48_1 F44_1 157.7(9)
C44_1 C45_1 C48_1 F44_1 -23.8(13)
C31_1 B1_1 C51_1 C56_1 81.0(10)
C41_1 B1_1 C51_1 C56_1 -155.6(8)
C61_1 B1_1 C51_1 C56_1 -40.5(11)
C31_1 B1_1 C51_1 C52_1 -95.1(9)
C41_1 B1_1 C51_1 C52_1 28.2(12)
C61_1 B1_1 C51_1 C52_1 143.4(8)
C56_1 C51_1 C52_1 C53_1 1.1(12)
B1_1 C51_1 C52_1 C53_1 177.5(8)
C51_1 C52_1 C53_1 C54_1 -0.5(13)
C51_1 C52_1 C53_1 C57_1 178.8(8)
C52_1 C53_1 C54_1 C55_1 -0.7(14)
C57_1 C53_1 C54_1 C55_1 -180.0(9)
C53_1 C54_1 C55_1 C56_1 1.1(14)
C53_1 C54_1 C55_1 C58_1 175.4(9)
C54_1 C55_1 C56_1 C51_1 -0.3(14)
C58_1 C55_1 C56_1 C51_1 -174.6(9)
C52_1 C51_1 C56_1 C55_1 -0.8(13)
B1_1 C51_1 C56_1 C55_1 -177.2(8)
C54_1 C53_1 C57_1 F51B_1 -178.8(19)
C52_1 C53_1 C57_1 F51B_1 2(2)
C54_1 C53_1 C57_1 F52_1 -122.9(15)
C52_1 C53_1 C57_1 F52_1 57.9(16)
C54_1 C53_1 C57_1 F51_1 9(2)
C52_1 C53_1 C57_1 F51_1 -170.6(18)
C54_1 C53_1 C57_1 F52B_1 57.2(17)
C52_1 C53_1 C57_1 F52B_1 -122.1(16)
C54_1 C53_1 C57_1 F53_1 124.9(12)
C52_1 C53_1 C57_1 F53_1 -54.4(14)
C54_1 C53_1 C57_1 F53B_1 -55.9(16)
C52_1 C53_1 C57_1 F53B_1 124.8(14)
C54_1 C55_1 C58_1 F56_1 -70.7(12)
C56_1 C55_1 C58_1 F56_1 103.6(11)
C54_1 C55_1 C58_1 F55_1 48.7(13)
C56_1 C55_1 C58_1 F55_1 -137.0(9)
C54_1 C55_1 C58_1 F54_1 168.9(9)
C56_1 C55_1 C58_1 F54_1 -16.8(14)
C31_1 B1_1 C61_1 C66_1 40.1(11)
C51_1 B1_1 C61_1 C66_1 158.6(8)
C41_1 B1_1 C61_1 C66_1 -80.1(10)
C31_1 B1_1 C61_1 C62_1 -143.8(8)
C51_1 B1_1 C61_1 C62_1 -25.3(12)
C41_1 B1_1 C61_1 C62_1 95.9(10)
C66_1 C61_1 C62_1 C63_1 -1.7(13)
B1_1 C61_1 C62_1 C63_1 -178.0(9)
C61_1 C62_1 C63_1 C64_1 0.5(15)
C61_1 C62_1 C63_1 C67_1 -179.5(9)
C62_1 C63_1 C64_1 C65_1 1.8(14)
C67_1 C63_1 C64_1 C65_1 -178.2(9)
C63_1 C64_1 C65_1 C66_1 -2.8(13)
C63_1 C64_1 C65_1 C68_1 179.2(9)
C62_1 C61_1 C66_1 C65_1 0.6(13)
B1_1 C61_1 C66_1 C65_1 177.0(8)
C64_1 C65_1 C66_1 C61_1 1.6(14)
C68_1 C65_1 C66_1 C61_1 179.6(8)
C62_1 C63_1 C67_1 F62_1 28.4(19)
C64_1 C63_1 C67_1 F62_1 -151.6(16)
C62_1 C63_1 C67_1 F62B_1 -154(3)
C64_1 C63_1 C67_1 F62B_1 26(3)
C62_1 C63_1 C67_1 F63B_1 -30(3)
C64_1 C63_1 C67_1 F63B_1 150(2)
C62_1 C63_1 C67_1 F61_1 -91.9(16)
C64_1 C63_1 C67_1 F61_1 88.1(16)
C62_1 C63_1 C67_1 F61B_1 86(2)
C64_1 C63_1 C67_1 F61B_1 -94(2)
C62_1 C63_1 C67_1 F63_1 152.8(13)
C64_1 C63_1 C67_1 F63_1 -27.2(16)
C64_1 C65_1 C68_1 F64_1 4(2)
C66_1 C65_1 C68_1 F64_1 -173.6(17)
C64_1 C65_1 C68_1 F64B_1 -171(2)
C66_1 C65_1 C68_1 F64B_1 11(3)
C64_1 C65_1 C68_1 F65_1 -119.4(11)
C66_1 C65_1 C68_1 F65_1 62.7(13)
C64_1 C65_1 C68_1 F65B_1 65(2)
C66_1 C65_1 C68_1 F65B_1 -113.1(19)
C64_1 C65_1 C68_1 F66_1 126.8(12)
C66_1 C65_1 C68_1 F66_1 -51.1(14)
C64_1 C65_1 C68_1 F66B_1 -49.7(18)
C66_1 C65_1 C68_1 F66B_1 132.3(16)
C34_1 C33_1 C37_1 F33_1 -1.4(13)
C32_1 C33_1 C37_1 F33_1 -177.5(8)
C34_1 C33_1 C37_1 F31_1 -123.5(10)
C32_1 C33_1 C37_1 F31_1 60.4(11)
C34_1 C33_1 C37_1 F32_1 118.5(10)
C32_1 C33_1 C37_1 F32_1 -57.6(12)
O1_2 Ni1_2 P1_2 C9_2 128.0(15)
C3_2 Ni1_2 P1_2 C9_2 -164.8(6)
P2_2 Ni1_2 P1_2 C9_2 8.2(4)
O1_2 Ni1_2 P1_2 C11_2 12.3(16)
C3_2 Ni1_2 P1_2 C11_2 79.6(6)
P2_2 Ni1_2 P1_2 C11_2 -107.4(4)
O1_2 Ni1_2 P1_2 C15_2 -118.3(15)
C3_2 Ni1_2 P1_2 C15_2 -51.1(6)
P2_2 Ni1_2 P1_2 C15_2 121.9(4)
O1_2 Ni1_2 P2_2 C10_2 -164.8(4)
C3_2 Ni1_2 P2_2 C10_2 132(2)
P1_2 Ni1_2 P2_2 C10_2 8.0(4)
O1_2 Ni1_2 P2_2 C25_2 78.1(4)
C3_2 Ni1_2 P2_2 C25_2 14(2)
P1_2 Ni1_2 P2_2 C25_2 -109.1(4)
O1_2 Ni1_2 P2_2 C21_2 -51.1(4)
C3_2 Ni1_2 P2_2 C21_2 -115(2)
P1_2 Ni1_2 P2_2 C21_2 121.7(4)
C3_2 Ni1_2 O1_2 C1_2 -14.5(9)
P1_2 Ni1_2 O1_2 C1_2 53.2(19)
P2_2 Ni1_2 O1_2 C1_2 173.0(8)
Ni1_2 O1_2 C1_2 O4_2 178.5(9)
Ni1_2 O1_2 C1_2 C2_2 -0.7(14)
O1_2 C1_2 C2_2 C3_2 20.5(17)
O4_2 C1_2 C2_2 C3_2 -158.8(10)
C1_2 C2_2 C3_2 Ni1_2 -28.6(12)
O1_2 Ni1_2 C3_2 C2_2 24.0(9)
P1_2 Ni1_2 C3_2 C2_2 -148.4(9)
P2_2 Ni1_2 C3_2 C2_2 88(3)
O1_2 C1_2 O4_2 C4_2 0.6(17)
C2_2 C1_2 O4_2 C4_2 179.9(11)
C11_2 P1_2 C9_2 C10_2 91.7(9)
C15_2 P1_2 C9_2 C10_2 -153.7(9)
Ni1_2 P1_2 C9_2 C10_2 -27.5(9)
P1_2 C9_2 C10_2 P2_2 35.7(11)
C25_2 P2_2 C10_2 C9_2 93.2(9)
C21_2 P2_2 C10_2 C9_2 -150.9(8)
Ni1_2 P2_2 C10_2 C9_2 -26.4(9)
C9_2 P1_2 C11_2 C12_2 -168.5(8)
C15_2 P1_2 C11_2 C12_2 82.6(9)
Ni1_2 P1_2 C11_2 C12_2 -53.3(9)
C9_2 P1_2 C11_2 C13_2 65.7(9)
C15_2 P1_2 C11_2 C13_2 -43.2(10)
Ni1_2 P1_2 C11_2 C13_2 -179.0(7)
C9_2 P1_2 C11_2 C14_2 -52.1(9)
C15_2 P1_2 C11_2 C14_2 -161.0(8)
Ni1_2 P1_2 C11_2 C14_2 63.1(9)
C9_2 P1_2 C15_2 C18_2 78.2(9)
C11_2 P1_2 C15_2 C18_2 -169.5(8)
Ni1_2 P1_2 C15_2 C18_2 -37.9(10)
C9_2 P1_2 C15_2 C16_2 -160.6(9)
C11_2 P1_2 C15_2 C16_2 -48.4(10)
Ni1_2 P1_2 C15_2 C16_2 83.3(9)
C9_2 P1_2 C15_2 C17_2 -38.5(9)
C11_2 P1_2 C15_2 C17_2 73.8(9)
Ni1_2 P1_2 C15_2 C17_2 -154.5(7)
C10_2 P2_2 C21_2 C24_2 -42.1(9)
C25_2 P2_2 C21_2 C24_2 72.7(9)
Ni1_2 P2_2 C21_2 C24_2 -157.2(6)
C10_2 P2_2 C21_2 C22_2 77.7(8)
C25_2 P2_2 C21_2 C22_2 -167.5(7)
Ni1_2 P2_2 C21_2 C22_2 -37.4(8)
C10_2 P2_2 C21_2 C23_2 -165.5(8)
C25_2 P2_2 C21_2 C23_2 -50.7(9)
Ni1_2 P2_2 C21_2 C23_2 79.4(8)
C10_2 P2_2 C25_2 C28_2 -166.0(7)
C21_2 P2_2 C25_2 C28_2 82.9(8)
Ni1_2 P2_2 C25_2 C28_2 -50.7(8)
C10_2 P2_2 C25_2 C27_2 69.4(9)
C21_2 P2_2 C25_2 C27_2 -41.7(9)
Ni1_2 P2_2 C25_2 C27_2 -175.4(7)
C10_2 P2_2 C25_2 C26_2 -49.8(9)
C21_2 P2_2 C25_2 C26_2 -160.9(8)
Ni1_2 P2_2 C25_2 C26_2 65.5(8)
C51_2 B1_2 C31_2 C36_2 90.2(10)
C61_2 B1_2 C31_2 C36_2 -147.1(8)
C41_2 B1_2 C31_2 C36_2 -31.1(12)
C51_2 B1_2 C31_2 C32_2 -83.4(10)
C61_2 B1_2 C31_2 C32_2 39.3(11)
C41_2 B1_2 C31_2 C32_2 155.3(8)
C36_2 C31_2 C32_2 C33_2 2.3(13)
B1_2 C31_2 C32_2 C33_2 176.4(8)
C31_2 C32_2 C33_2 C34_2 0.9(14)
C31_2 C32_2 C33_2 C37_2 177.7(9)
C32_2 C33_2 C34_2 C35_2 -2.8(13)
C37_2 C33_2 C34_2 C35_2 -179.6(8)
C33_2 C34_2 C35_2 C36_2 1.5(13)
C33_2 C34_2 C35_2 C38_2 178.8(8)
C32_2 C31_2 C36_2 C35_2 -3.7(13)
B1_2 C31_2 C36_2 C35_2 -177.6(8)
C34_2 C35_2 C36_2 C31_2 1.9(14)
C38_2 C35_2 C36_2 C31_2 -175.4(8)
C32_2 C33_2 C37_2 F31B_2 -20(2)
C34_2 C33_2 C37_2 F31B_2 157(2)
C32_2 C33_2 C37_2 F31_2 162.1(15)
C34_2 C33_2 C37_2 F31_2 -21.2(19)
C32_2 C33_2 C37_2 F33B_2 104.1(18)
C34_2 C33_2 C37_2 F33B_2 -79.1(19)
C32_2 C33_2 C37_2 F33_2 -74.6(15)
C34_2 C33_2 C37_2 F33_2 102.2(14)
C32_2 C33_2 C37_2 F32B_2 -143.4(16)
C34_2 C33_2 C37_2 F32B_2 33.4(19)
C32_2 C33_2 C37_2 F32_2 38.9(15)
C34_2 C33_2 C37_2 F32_2 -144.3(13)
C36_2 C35_2 C38_2 F36_2 -17(2)
C34_2 C35_2 C38_2 F36_2 166(2)
C36_2 C35_2 C38_2 F36B_2 -168(2)
C34_2 C35_2 C38_2 F36B_2 15(2)
C36_2 C35_2 C38_2 F34_2 112(3)
C34_2 C35_2 C38_2 F34_2 -66(3)
C36_2 C35_2 C38_2 F34B_2 -41.6(19)
C34_2 C35_2 C38_2 F34B_2 141.1(17)
C36_2 C35_2 C38_2 F35_2 -131(2)
C34_2 C35_2 C38_2 F35_2 52(2)
C36_2 C35_2 C38_2 F35B_2 71(2)
C34_2 C35_2 C38_2 F35B_2 -106(2)
C51_2 B1_2 C41_2 C42_2 -149.3(9)
C61_2 B1_2 C41_2 C42_2 86.5(11)
C31_2 B1_2 C41_2 C42_2 -32.8(12)
C51_2 B1_2 C41_2 C46_2 32.1(12)
C61_2 B1_2 C41_2 C46_2 -92.1(10)
C31_2 B1_2 C41_2 C46_2 148.6(8)
C46_2 C41_2 C42_2 C43_2 -4.5(14)
B1_2 C41_2 C42_2 C43_2 176.8(9)
C41_2 C42_2 C43_2 C44_2 3.3(17)
C41_2 C42_2 C43_2 C47_2 -176.5(9)
C42_2 C43_2 C44_2 C45_2 0.0(16)
C47_2 C43_2 C44_2 C45_2 179.8(9)
C43_2 C44_2 C45_2 C46_2 -1.8(15)
C43_2 C44_2 C45_2 C48_2 179.7(9)
C44_2 C45_2 C46_2 C41_2 0.4(14)
C48_2 C45_2 C46_2 C41_2 178.9(9)
C42_2 C41_2 C46_2 C45_2 2.6(13)
B1_2 C41_2 C46_2 C45_2 -178.7(9)
C42_2 C43_2 C47_2 F43B_2 118(2)
C44_2 C43_2 C47_2 F43B_2 -62(3)
C42_2 C43_2 C47_2 F42_2 175.6(16)
C44_2 C43_2 C47_2 F42_2 -4(2)
C42_2 C43_2 C47_2 F42B_2 -12(3)
C44_2 C43_2 C47_2 F42B_2 168(3)
C42_2 C43_2 C47_2 F43_2 -58.1(17)
C44_2 C43_2 C47_2 F43_2 122.0(15)
C42_2 C43_2 C47_2 F41B_2 -132(2)
C44_2 C43_2 C47_2 F41B_2 48(2)
C42_2 C43_2 C47_2 F41_2 56.8(17)
C44_2 C43_2 C47_2 F41_2 -123.0(15)
C46_2 C45_2 C48_2 F46_2 -15.3(15)
C44_2 C45_2 C48_2 F46_2 163.2(10)
C46_2 C45_2 C48_2 F44_2 106.1(11)
C44_2 C45_2 C48_2 F44_2 -75.4(13)
C46_2 C45_2 C48_2 F45_2 -135.7(10)
C44_2 C45_2 C48_2 F45_2 42.8(13)
C61_2 B1_2 C51_2 C52_2 148.8(8)
C31_2 B1_2 C51_2 C52_2 -90.4(10)
C41_2 B1_2 C51_2 C52_2 29.2(12)
C61_2 B1_2 C51_2 C56_2 -39.2(12)
C31_2 B1_2 C51_2 C56_2 81.6(10)
C41_2 B1_2 C51_2 C56_2 -158.8(8)
C56_2 C51_2 C52_2 C53_2 2.9(13)
B1_2 C51_2 C52_2 C53_2 175.2(9)
C51_2 C52_2 C53_2 C54_2 -1.5(14)
C51_2 C52_2 C53_2 C57_2 -179.7(8)
C52_2 C53_2 C54_2 C55_2 -1.0(14)
C57_2 C53_2 C54_2 C55_2 177.2(8)
C53_2 C54_2 C55_2 C56_2 2.0(13)
C53_2 C54_2 C55_2 C58_2 -173.7(8)
C54_2 C55_2 C56_2 C51_2 -0.5(14)
C58_2 C55_2 C56_2 C51_2 175.3(8)
C52_2 C51_2 C56_2 C55_2 -1.9(13)
B1_2 C51_2 C56_2 C55_2 -174.4(9)
C54_2 C53_2 C57_2 F51B_2 160(2)
C52_2 C53_2 C57_2 F51B_2 -21(2)
C54_2 C53_2 C57_2 F51_2 10(2)
C52_2 C53_2 C57_2 F51_2 -171.6(18)
C54_2 C53_2 C57_2 F52B_2 -68.9(18)
C52_2 C53_2 C57_2 F52B_2 109.4(17)
C54_2 C53_2 C57_2 F53B_2 39.7(15)
C52_2 C53_2 C57_2 F53B_2 -142.1(13)
C54_2 C53_2 C57_2 F53_2 -119.4(14)
C52_2 C53_2 C57_2 F53_2 58.8(15)
C54_2 C53_2 C57_2 F52_2 131.3(11)
C52_2 C53_2 C57_2 F52_2 -50.5(13)
C54_2 C55_2 C58_2 F56_2 -147.9(9)
C56_2 C55_2 C58_2 F56_2 36.4(12)
C54_2 C55_2 C58_2 F55_2 92.6(10)
C56_2 C55_2 C58_2 F55_2 -83.2(11)
C54_2 C55_2 C58_2 F54_2 -25.7(13)
C56_2 C55_2 C58_2 F54_2 158.5(8)
C51_2 B1_2 C61_2 C66_2 149.2(8)
C31_2 B1_2 C61_2 C66_2 31.8(11)
C41_2 B1_2 C61_2 C66_2 -87.1(10)
C51_2 B1_2 C61_2 C62_2 -35.2(12)
C31_2 B1_2 C61_2 C62_2 -152.7(8)
C41_2 B1_2 C61_2 C62_2 88.5(10)
C66_2 C61_2 C62_2 C63_2 -3.8(13)
B1_2 C61_2 C62_2 C63_2 -179.6(8)
C61_2 C62_2 C63_2 C64_2 -0.4(14)
C61_2 C62_2 C63_2 C67_2 -178.2(8)
C62_2 C63_2 C64_2 C65_2 4.0(14)
C67_2 C63_2 C64_2 C65_2 -178.2(9)
C63_2 C64_2 C65_2 C66_2 -3.1(14)
C63_2 C64_2 C65_2 C68_2 177.9(9)
C64_2 C65_2 C66_2 C61_2 -1.4(14)
C68_2 C65_2 C66_2 C61_2 177.6(8)
C62_2 C61_2 C66_2 C65_2 4.7(13)
B1_2 C61_2 C66_2 C65_2 -179.4(8)
C64_2 C63_2 C67_2 F61_2 -178.5(9)
C62_2 C63_2 C67_2 F61_2 -0.6(14)
C64_2 C63_2 C67_2 F62_2 60.5(13)
C62_2 C63_2 C67_2 F62_2 -121.7(10)
C64_2 C63_2 C67_2 F63_2 -55.3(12)
C62_2 C63_2 C67_2 F63_2 122.5(10)
C64_2 C65_2 C68_2 F64_2 3.6(14)
C66_2 C65_2 C68_2 F64_2 -175.4(9)
C64_2 C65_2 C68_2 F66_2 -118.8(11)
C66_2 C65_2 C68_2 F66_2 62.3(12)
C64_2 C65_2 C68_2 F65_2 124.6(10)
C66_2 C65_2 C68_2 F65_2 -54.4(12)
